data_7056788
loop_
_publ_author_name
'Karoui, H.'
'Ritchie, C.'

_publ_section_title
;
 Microwave-assisted synthesis of organically functionalized
 hexa-molybdovanadates
;
_journal_issue 1
_journal_name_full 'New Journal of Chemistry'
_journal_page_first 25
_journal_paper_doi 10.1039/C7NJ02820B
_journal_volume 42
_journal_year 2018
_chemical_formula_moiety 'C7 H11 Mo3 O21 V3'
_chemical_formula_sum 'C39 H83 Mo3 N2 O21 V3'
_chemical_formula_weight 1356.71
_space_group_crystal_system triclinic
_space_group_IT_number 2
_space_group_name_Hall '-P 1'
_space_group_name_H-M_alt 'P -1'
_symmetry_space_group_name_Hall '-P 1'
_symmetry_space_group_name_H-M 'P -1'
_atom_sites_solution_hydrogens geom
_atom_sites_solution_primary dual
_audit_creation_date 2017-06-02
_audit_creation_method
;
Olex2 1.2
(compiled 2017.03.28 svn.r3405 for OlexSys, GUI svn.r5337)
;
_audit_update_record
;
2017-06-02 deposited with the CCDC.
2017-11-15 downloaded from the CCDC.
;
_cell_angle_alpha 90.952(6)
_cell_angle_beta 93.807(5)
_cell_angle_gamma 91.862(5)
_cell_formula_units_Z 8
_cell_length_a 21.4889(13)
_cell_length_b 22.7196(17)
_cell_length_c 24.1556(17)
_cell_measurement_reflns_used 4129
_cell_measurement_temperature 130.00(10)
_cell_measurement_theta_max 70.5900
_cell_measurement_theta_min 4.0680
_cell_volume 11758.9(14)
_computing_cell_refinement 'CrysAlisPro 1.171.38.43 (Rigaku OD, 2015)'
_computing_data_collection 'CrysAlisPro 1.171.38.43 (Rigaku OD, 2015)'
_computing_data_reduction 'CrysAlisPro 1.171.38.43 (Rigaku OD, 2015)'
_computing_molecular_graphics 'Olex2 (Dolomanov et al., 2009)'
_computing_publication_material 'Olex2 (Dolomanov et al., 2009)'
_computing_structure_refinement 'ShelXL (Sheldrick, 2015)'
_computing_structure_solution 'ShelXT (Sheldrick, 2015)'
_diffrn_ambient_environment N~2~
_diffrn_ambient_temperature 130.00(10)
_diffrn_detector 'CCD plate'
_diffrn_detector_area_resol_mean 10.2273
_diffrn_detector_type Atlas
_diffrn_measured_fraction_theta_full 0.989
_diffrn_measured_fraction_theta_max 0.989
_diffrn_measurement_details
;
List of Runs (angles in degrees, time in seconds):

  # Type    Start    End  Width  t~exp~   \w     \q     \k     \f   Frames
#--------------------------------------------------------------------------
  1  \w   -115.00 -11.00   1.00   10.00    --  -40.81 -57.00  90.00  104
  2  \w    -50.00  35.00   1.00   10.00    --  -40.81  38.00-120.00   85
  3  \w    -96.00  -2.00   1.00   10.00    --  -40.81 125.00 -60.00   94
  4  \w     77.00 173.00   1.00   30.00    --  106.63  30.00   0.00   96
  5  \w    134.00 178.00   1.00   30.00    --  106.63  61.00 -60.00   44
  6  \w     41.00 121.00   1.00   30.00    --  106.63-125.00   0.00   80
  7  \w     35.00 121.00   1.00   30.00    --  106.63-125.00 150.00   86
  8  \w     76.00 172.00   1.00   30.00    --  106.63  61.00-150.00   96
  9  \w     80.00 178.00   1.00   30.00    --  106.63  45.00 -90.00   98
 10  \w     78.00 112.00   1.00   30.00    --  106.63  61.00 -60.00   34
 11  \w     28.00 140.00   1.00   30.00    --  106.63 -77.00 150.00  112
 12  \w     32.00 118.00   1.00   30.00    --  106.63 -61.00 -30.00   86
;
_diffrn_measurement_device 'four-circle diffractometer'
_diffrn_measurement_device_type 'SuperNova, Dual, Cu at zero, Atlas'
_diffrn_measurement_method '\w scans'
_diffrn_orient_matrix_type 'CrysAlisPro convention (1999,Acta A55,543-557)'
_diffrn_orient_matrix_UB_11 0.0261578000
_diffrn_orient_matrix_UB_12 -0.0504428000
_diffrn_orient_matrix_UB_13 -0.0339398000
_diffrn_orient_matrix_UB_21 -0.0235859000
_diffrn_orient_matrix_UB_22 -0.0448756000
_diffrn_orient_matrix_UB_23 0.0415819000
_diffrn_orient_matrix_UB_31 -0.0626713000
_diffrn_orient_matrix_UB_32 -0.0067868000
_diffrn_orient_matrix_UB_33 -0.0347271000
_diffrn_radiation_monochromator mirror
_diffrn_radiation_probe x-ray
_diffrn_radiation_type CuK\a
_diffrn_radiation_wavelength 1.54184
_diffrn_reflns_av_R_equivalents 0.0673
_diffrn_reflns_av_unetI/netI 0.0934
_diffrn_reflns_Laue_measured_fraction_full 0.989
_diffrn_reflns_Laue_measured_fraction_max 0.989
_diffrn_reflns_limit_h_max 18
_diffrn_reflns_limit_h_min -21
_diffrn_reflns_limit_k_max 22
_diffrn_reflns_limit_k_min -22
_diffrn_reflns_limit_l_max 24
_diffrn_reflns_limit_l_min -24
_diffrn_reflns_number 43456
_diffrn_reflns_point_group_measured_fraction_full 0.989
_diffrn_reflns_point_group_measured_fraction_max 0.989
_diffrn_reflns_theta_full 50.435
_diffrn_reflns_theta_max 50.435
_diffrn_reflns_theta_min 3.510
_diffrn_source 'micro-focus sealed X-ray tube'
_diffrn_source_type 'SuperNova (Cu) X-ray Source'
_exptl_absorpt_coefficient_mu 9.497
_exptl_absorpt_correction_T_max 0.591
_exptl_absorpt_correction_T_min 0.462
_exptl_absorpt_correction_type analytical
_exptl_absorpt_process_details
;
CrysAlisPro 1.171.38.43 (Rigaku Oxford Diffraction, 2015)
Analytical numeric absorption correction using a multifaceted crystal
            model based on expressions derived by R.C. Clark & J.S. Reid.
(Clark, R. C. & Reid, J. S. (1995). Acta Cryst. A51, 887-897)
Empirical absorption correction using spherical harmonics,
 implemented in SCALE3 ABSPACK scaling algorithm.
;
_exptl_crystal_colour orange
_exptl_crystal_density_diffrn 1.533
_exptl_crystal_description block
_exptl_crystal_F_000 5552
_exptl_crystal_recrystallization_method 'Re-crystallisation from solvent'
_exptl_crystal_size_max 0.166
_exptl_crystal_size_mid 0.131
_exptl_crystal_size_min 0.09
_refine_diff_density_max 3.417
_refine_diff_density_min -1.934
_refine_diff_density_rms 0.198
_refine_ls_extinction_method none
_refine_ls_goodness_of_fit_ref 1.281
_refine_ls_hydrogen_treatment constr
_refine_ls_matrix_type full
_refine_ls_number_parameters 918
_refine_ls_number_reflns 24359
_refine_ls_number_restraints 12
_refine_ls_restrained_S_all 1.283
_refine_ls_R_factor_all 0.1909
_refine_ls_R_factor_gt 0.1501
_refine_ls_shift/su_max 0.000
_refine_ls_shift/su_mean 0.000
_refine_ls_structure_factor_coef Fsqd
_refine_ls_weighting_details 'w=1/[\s^2^(Fo^2^)+(0.2000P)^2^] where P=(Fo^2^+2Fc^2^)/3'
_refine_ls_weighting_scheme calc
_refine_ls_wR_factor_gt 0.3839
_refine_ls_wR_factor_ref 0.4348
_reflns_Friedel_coverage 0.000
_reflns_number_gt 12691
_reflns_number_total 24359
_reflns_threshold_expression 'I > 2\s(I)'
_cod_data_source_file c7nj02820b2.cif
_cod_data_source_block hk-6-42
_cod_depositor_comments 'Adding full bibliography for 7056787--7056789.cif.'
_cod_database_code 7056788
_shelx_shelxl_version_number 2014/7
_chemical_oxdiff_formula V3Mo3O22C38H83N2
_shelx_space_group_comment
;
The symmetry employed for this shelxl refinement is uniquely defined
by the following loop, which should always be used as a source of
symmetry information in preference to the above space-group names.
They are only intended as comments.
;
_reflns_odcompleteness_completeness 98.90
_reflns_odcompleteness_iscentric 1
_reflns_odcompleteness_theta 50.38
_olex2_refinement_description
;
1. Fixed Uiso
 At 1.2 times of:
  All C(H,H) groups
 At 1.5 times of:
  All C(H,H,H) groups
2. Shared sites
{Mo2, V2}
{V1, Mo1}
{V3, Mo3}
{V5, Mo5}
{V6, Mo6}
{V4, Mo4}
{Mo9, V9}
{V8, Mo8}
{Mo7, V7}
{Mo11, V11}
{Mo12, V12}
{Mo10, V10}
{V20, Mo20}
{Mo22, V22}
{Mo24, V24}
{V23, Mo23}
{V19, Mo19}
{Mo21, V21}
{V14, Mo14}
{V18, Mo18}
{V17, Mo17}
{V13, Mo13}
{V15, Mo15}
{V16, Mo16}
3. Restrained distances
 C27-O84
 1.22 with sigma of 0.02
 C27-C28
 1.45 with sigma of 0.02
 C28-C27
 1.45 with sigma of 0.01
 Mo13-O43
 2 with sigma of 0.02
 Mo18-O43
 2 with sigma of 0.02
 C15-O41
 1.4 with sigma of 0.02
 Mo18-O52
 2 with sigma of 0.02
 O52-Mo17
 2 with sigma of 0.02
 O84-O83
 2.3 with sigma of 0.04
 O83-C28
 2.35 with sigma of 0.04
 O84-C28
 2.35 with sigma of 0.04
4. Restrained planarity
 O83, O84, C27, C28
 with sigma of 0.1
5. Uiso/Uaniso restraints and constraints
Uanis(V2) = Uanis(Mo2)
Uanis(Mo2) = Uanis(V2)
Uanis(V1) = Uanis(Mo1)
Uanis(V3) = Uanis(Mo3)
Uanis(Mo6) = Uanis(V6)
Uanis(Mo4) = Uanis(V4)
Uanis(Mo5) = Uanis(V5)
Uanis(V5) = Uanis(Mo5)
Uanis(V6) = Uanis(Mo6)
Uanis(V4) = Uanis(Mo4)
Uanis(Mo8) = Uanis(V8)
Uanis(Mo9) = Uanis(V9)
Uanis(V8) = Uanis(Mo8)
Uanis(Mo7) = Uanis(V7)
Uanis(Mo11) = Uanis(V11)
Uanis(Mo12) = Uanis(V12)
Uanis(Mo10) = Uanis(V10)
Uanis(Mo23) = Uanis(V23)
Uanis(Mo19) = Uanis(V19)
Uanis(Mo20) = Uanis(V20)
Uanis(V20) = Uanis(Mo20)
Uanis(Mo22) = Uanis(V22)
Uanis(Mo24) = Uanis(V24)
Uanis(V23) = Uanis(Mo23)
Uanis(V19) = Uanis(Mo19)
Uanis(Mo21) = Uanis(V21)
Uanis(Mo17) = Uanis(V17)
Uanis(Mo18) = Uanis(V18)
Uanis(Mo13) = Uanis(V13)
Uanis(Mo14) = Uanis(V14)
Uanis(Mo15) = Uanis(V15)
Uanis(Mo16) = Uanis(V16)
Uanis(V14) = Uanis(Mo14)
Uanis(V18) = Uanis(Mo18)
Uanis(V17) = Uanis(Mo17)
Uanis(V13) = Uanis(Mo13)
Uanis(V15) = Uanis(Mo15)
Uanis(V16) = Uanis(Mo16)
6. Others
 Fixed Sof: Mo1(0.25) Mo2(0.5) Mo3(0.25) Mo4(0.75) Mo5(0.5) Mo6(0.75) V1(0.75)
 V2(0.5) V3(0.75) V4(0.25) V5(0.5) V6(0.25) Mo7(0.5) Mo8(0.25) Mo9(0.25)
 Mo10(0.75) Mo11(0.75) Mo12(0.5) V7(0.5) V8(0.75) V9(0.75) V10(0.25) V11(0.25)
 V12(0.5) Mo13(0.5) Mo14(0.5) Mo15(0.5) Mo16(0.5) Mo17(0.5) Mo18(0.5) V13(0.5)
 V14(0.5) V15(0.5) V16(0.5) V17(0.5) V18(0.5) Mo19(0.5) Mo20(0.5) Mo21(0.5)
 Mo22(0.5) Mo23(0.5) Mo24(0.5) V19(0.5) V20(0.5) V21(0.5) V22(0.5) V23(0.5)
 V24(0.5)
 Fixed Uiso: O39(0.1) O40(0.1) O41(0.1) O42(0.1) O43(0.1) O47(0.1) O49(0.1)
 O50(0.1) O51(0.1) O52(0.1) O53(0.07) O55(0.1) O57(0.07) O81(0.1) O82(0.1)
 C15(0.1) C16(0.1) C17(0.1) C18(0.1) C19(0.1) C20(0.1) C21(0.1) O83(0.1)
 O84(0.1) C22(0.1) C23(0.1) C24(0.1) C25(0.1) C26(0.1) C27(0.1) C28(0.1)
7.a Secondary CH2 refined with riding coordinates:
 C1(H1A,H1B), C2(H2A,H2B), C3(H3A,H3B), C5(H5A,H5B), C8(H8A,H8B), C9(H9A,H9B),
 C10(H10A,H10B), C12(H12A,H12B), C15(H15A,H15B), C16(H16A,H16B), C17(H17A,H17B),
  C19(H19A,H19B), C22(H22A,H22B), C23(H23A,H23B), C24(H24A,H24B), C26(H26A,H26B)
7.b Idealised Me refined as rotating group:
 C7(H7A,H7B,H7C), C14(H14A,H14B,H14C), C21(H21A,H21B,H21C), C28(H28A,H28B,H28C)
;
_olex2_date_sample_data_collection 2017-02-13
_olex2_submission_special_instructions 'No special instructions were received'
_oxdiff_exptl_absorpt_empirical_details
;
Empirical correction (ABSPACK) includes:
- Absorption correction using spherical harmonics
- Frame scaling
;
_oxdiff_exptl_absorpt_empirical_full_max 1.688
_oxdiff_exptl_absorpt_empirical_full_min 0.559

loop_
_space_group_symop_operation_xyz
'x, y, z'
'-x, -y, -z'

loop_
_atom_site_label
_atom_site_type_symbol
_atom_site_fract_x
_atom_site_fract_y
_atom_site_fract_z
_atom_site_U_iso_or_equiv
_atom_site_adp_type
_atom_site_occupancy
_atom_site_site_symmetry_order
_atom_site_calc_flag
_atom_site_refinement_flags_posn
_atom_site_refinement_flags_occupancy
_atom_site_disorder_assembly
_atom_site_disorder_group
Mo1 Mo 0.10422(14) 0.67859(13) 0.55520(12) 0.0906(8) Uani 0.25 1 d . P A 6
Mo2 Mo 0.16452(13) 0.74488(12) 0.44649(11) 0.1005(8) Uani 0.5 1 d . P A 3
Mo3 Mo 0.25068(12) 0.73050(12) 0.56570(11) 0.0804(7) Uani 0.25 1 d . P A 8
Mo4 Mo 0.13420(12) 0.60915(11) 0.44659(10) 0.1096(8) Uani 0.75 1 d . P A 14
Mo5 Mo 0.21672(12) 0.59483(10) 0.56049(10) 0.0835(7) Uani 0.5 1 d . P A 10
Mo6 Mo 0.27740(10) 0.65924(9) 0.45697(9) 0.0921(6) Uani 0.75 1 d . P A 12
V1 V 0.10422(14) 0.67859(13) 0.55520(12) 0.0906(8) Uani 0.75 1 d . P A 5
V2 V 0.16452(13) 0.74488(12) 0.44649(11) 0.1005(8) Uani 0.5 1 d . P A 4
V3 V 0.25068(12) 0.73050(12) 0.56570(11) 0.0804(7) Uani 0.75 1 d . P A 7
V4 V 0.13420(12) 0.60915(11) 0.44659(10) 0.1096(8) Uani 0.25 1 d . P A 13
V5 V 0.21672(12) 0.59483(10) 0.56049(10) 0.0835(7) Uani 0.5 1 d . P A 9
V6 V 0.27740(10) 0.65924(9) 0.45697(9) 0.0921(6) Uani 0.25 1 d . P A 11
O1 O 0.0461(6) 0.6931(6) 0.5858(7) 0.111(5) Uani 1 1 d . . . .
O2 O 0.1633(6) 0.7367(5) 0.5979(5) 0.081(4) Uani 1 1 d . . . .
O3 O 0.0937(6) 0.7450(5) 0.5022(5) 0.084(3) Uani 1 1 d . . . .
O4 O 0.1428(6) 0.6238(5) 0.5912(5) 0.084(4) Uani 1 1 d . . . .
O5 O 0.0728(7) 0.6308(7) 0.5001(6) 0.104(5) Uani 1 1 d . . . .
O6 O 0.1913(6) 0.6761(5) 0.5069(6) 0.085(4) Uani 1 1 d . . . .
O7 O 0.1430(7) 0.8019(6) 0.4109(5) 0.096(4) Uani 1 1 d . . . .
O8 O 0.2132(6) 0.7914(6) 0.5101(5) 0.079(3) Uani 1 1 d . . . .
O9 O 0.1176(7) 0.6834(6) 0.4123(5) 0.088(4) Uani 1 1 d . . . .
O10 O 0.2406(6) 0.7269(6) 0.4214(5) 0.084(3) Uani 1 1 d . . . .
O11 O 0.2865(6) 0.7811(6) 0.6081(6) 0.089(4) Uani 1 1 d . . . .
O12 O 0.2583(6) 0.6626(6) 0.5982(6) 0.093(4) Uani 1 1 d . . . .
O13 O 0.3071(6) 0.7147(6) 0.5132(6) 0.096(4) Uani 1 1 d . . . .
O14 O 0.0956(9) 0.5594(9) 0.4021(6) 0.145(7) Uani 1 1 d . . . .
O15 O 0.2108(6) 0.6118(6) 0.4172(5) 0.092(4) Uani 1 1 d . . . .
O16 O 0.1632(7) 0.5593(6) 0.5005(6) 0.108(5) Uani 1 1 d . . . .
O17 O 0.3387(7) 0.6489(6) 0.4210(7) 0.113(5) Uani 1 1 d . . . .
O18 O 0.2834(7) 0.6011(7) 0.5134(7) 0.124(6) Uani 1 1 d . . . .
O19 O 0.2341(8) 0.5496(13) 0.5953(8) 0.178(11) Uani 1 1 d . . . .
O77 O 0.0527(6) 0.8853(6) 0.6083(6) 0.088(4) Uani 1 1 d . . . .
O78 O 0.0672(9) 0.9776(8) 0.6466(8) 0.126(6) Uani 1 1 d . . . .
C1 C 0.0796(10) 0.8050(10) 0.5299(9) 0.099(7) Uani 1 1 d . . . .
H1A H 0.0649 0.8314 0.5011 0.119 Uiso 1 1 calc R . . .
H1B H 0.0459 0.7986 0.5542 0.119 Uiso 1 1 calc R . . .
C2 C 0.1403(8) 0.7950(8) 0.6108(8) 0.083(6) Uani 1 1 d . . . .
H2A H 0.1703 0.8155 0.6367 0.100 Uiso 1 1 calc R . . .
H2B H 0.1015 0.7903 0.6288 0.100 Uiso 1 1 calc R . . .
C3 C 0.1874(9) 0.8446(7) 0.5322(7) 0.073(5) Uani 1 1 d . . . .
H3A H 0.1788 0.8715 0.5021 0.087 Uiso 1 1 calc R . . .
H3B H 0.2181 0.8637 0.5585 0.087 Uiso 1 1 calc R . . .
C4 C 0.1294(9) 0.8322(8) 0.5602(8) 0.080(5) Uani 1 1 d . . . .
C5 C 0.1091(10) 0.8899(8) 0.5801(9) 0.088(6) Uani 1 1 d . . . .
H5A H 0.1419 0.9077 0.6050 0.106 Uiso 1 1 calc R . . .
H5B H 0.1028 0.9156 0.5486 0.106 Uiso 1 1 calc R . . .
C6 C 0.0380(11) 0.9333(14) 0.6425(9) 0.107(8) Uani 1 1 d . . . .
C7 C -0.0182(15) 0.9231(12) 0.6619(9) 0.140(11) Uani 1 1 d . . . .
H7A H -0.0382 0.8894 0.6430 0.210 Uiso 1 1 calc GR . . .
H7B H -0.0433 0.9569 0.6557 0.210 Uiso 1 1 calc GR . . .
H7C H -0.0135 0.9159 0.7010 0.210 Uiso 1 1 calc GR . . .
Mo7 Mo 0.27728(12) 0.06015(11) 0.53868(11) 0.0927(7) Uani 0.5 1 d . P B 19
Mo8 Mo 0.23478(13) 0.19608(12) 0.57284(11) 0.0821(7) Uani 0.25 1 d . P B 18
Mo9 Mo 0.22571(13) 0.15214(13) 0.44057(11) 0.0841(8) Uani 0.25 1 d . P B 15
Mo10 Mo 0.32580(9) 0.24927(8) 0.48781(8) 0.0849(6) Uani 0.75 1 d . P B 25
Mo11 Mo 0.36556(9) 0.11824(9) 0.45253(8) 0.0851(6) Uani 0.75 1 d . P B 21
Mo12 Mo 0.37538(9) 0.15884(10) 0.58306(8) 0.0717(6) Uani 0.5 1 d . P B 23
V7 V 0.27728(12) 0.06015(11) 0.53868(11) 0.0927(7) Uani 0.5 1 d . P B 20
V8 V 0.23478(13) 0.19608(12) 0.57284(11) 0.0821(7) Uani 0.75 1 d . P B 17
V9 V 0.22571(13) 0.15214(13) 0.44057(11) 0.0841(8) Uani 0.75 1 d . P B 16
V10 V 0.32580(9) 0.24927(8) 0.48781(8) 0.0849(6) Uani 0.25 1 d . P B 26
V11 V 0.36556(9) 0.11824(9) 0.45253(8) 0.0851(6) Uani 0.25 1 d . P B 22
V12 V 0.37538(9) 0.15884(10) 0.58306(8) 0.0717(6) Uani 0.5 1 d . P B 24
O20 O 0.2503(5) -0.0048(6) 0.5555(5) 0.082(3) Uani 1 1 d . . . .
O21 O 0.2179(6) 0.1082(5) 0.5819(5) 0.074(3) Uani 1 1 d . . . .
O22 O 0.3370(6) 0.0835(6) 0.5945(5) 0.085(3) Uani 1 1 d . . . .
O23 O 0.3313(6) 0.0468(6) 0.4885(5) 0.090(4) Uani 1 1 d . . . .
O24 O 0.2084(6) 0.0731(5) 0.4787(4) 0.069(3) Uani 1 1 d . . . .
O25 O 0.2941(5) 0.1524(6) 0.5109(5) 0.084(4) Uani 1 1 d . . . .
O26 O 0.1824(6) 0.2186(6) 0.6110(5) 0.085(3) Uani 1 1 d . . . .
O27 O 0.1751(5) 0.1816(5) 0.5022(4) 0.065(3) Uani 1 1 d . . . .
O28 O 0.3057(6) 0.1928(7) 0.6200(5) 0.095(4) Uani 1 1 d . . . .
O29 O 0.2614(6) 0.2622(5) 0.5386(5) 0.089(4) Uani 1 1 d . . . .
O30 O 0.1686(6) 0.1474(6) 0.3946(5) 0.091(4) Uani 1 1 d . . . .
O31 O 0.2904(5) 0.1197(5) 0.4078(5) 0.075(3) Uani 1 1 d . . . .
O32 O 0.2564(6) 0.2271(6) 0.4336(5) 0.082(3) Uani 1 1 d . . . .
O33 O 0.3476(7) 0.3152(8) 0.4684(6) 0.111(5) Uani 1 1 d . . . .
O34 O 0.3758(6) 0.2005(6) 0.4439(5) 0.089(4) Uani 1 1 d . . . .
O35 O 0.3841(6) 0.2366(6) 0.5490(6) 0.088(4) Uani 1 1 d . . . .
O36 O 0.4168(6) 0.1285(6) 0.5219(5) 0.086(4) Uani 1 1 d . . . .
O37 O 0.4182(6) 0.0911(7) 0.4099(7) 0.110(5) Uani 1 1 d . . . .
O38 O 0.4330(7) 0.1602(7) 0.6358(6) 0.112(5) Uani 1 1 d . . . .
O79 O 0.0244(6) 0.0958(6) 0.5779(5) 0.083(4) Uani 1 1 d . . . .
O80 O -0.0566(8) 0.0363(9) 0.5659(9) 0.158(10) Uani 1 1 d . . . .
C8 C 0.1490(8) 0.0542(9) 0.4840(6) 0.074(5) Uani 1 1 d . . . .
H8A H 0.1483 0.0133 0.4949 0.089 Uiso 1 1 calc R . . .
H8B H 0.1252 0.0567 0.4486 0.089 Uiso 1 1 calc R . . .
C9 C 0.1531(7) 0.0854(8) 0.5840(7) 0.068(5) Uani 1 1 d . . . .
H9A H 0.1322 0.1072 0.6117 0.082 Uiso 1 1 calc R . . .
H9B H 0.1530 0.0442 0.5941 0.082 Uiso 1 1 calc R . . .
C10 C 0.1182(8) 0.1541(10) 0.5089(7) 0.086(6) Uani 1 1 d . . . .
H10A H 0.0936 0.1550 0.4738 0.103 Uiso 1 1 calc R . . .
H10B H 0.0968 0.1770 0.5356 0.103 Uiso 1 1 calc R . . .
C11 C 0.1194(9) 0.0918(8) 0.5277(7) 0.071(5) Uani 1 1 d . . . .
C12 C 0.0511(10) 0.0675(9) 0.5351(9) 0.095(7) Uani 1 1 d . . . .
H12A H 0.0257 0.0725 0.5009 0.114 Uiso 1 1 calc R . . .
H12B H 0.0521 0.0257 0.5424 0.114 Uiso 1 1 calc R . . .
C13 C -0.0266(14) 0.0702(17) 0.5912(11) 0.122(13) Uani 1 1 d . . . .
C14 C -0.0437(15) 0.0959(15) 0.6294(19) 0.22(2) Uani 1 1 d . . . .
H14A H -0.0831 0.1130 0.6193 0.324 Uiso 1 1 calc GR . . .
H14B H -0.0136 0.1266 0.6409 0.324 Uiso 1 1 calc GR . . .
H14C H -0.0486 0.0693 0.6594 0.324 Uiso 1 1 calc GR . . .
Mo13 Mo 0.3421(2) 0.2157(3) -0.05646(17) 0.1880(19) Uani 0.5 1 d D P C 46
Mo14 Mo 0.3761(4) 0.1422(3) 0.0637(2) 0.240(3) Uani 0.5 1 d . P C 40
Mo15 Mo 0.2640(4) 0.2326(4) 0.0566(2) 0.263(3) Uani 0.5 1 d . P C 48
Mo16 Mo 0.2365(5) 0.1008(3) 0.06239(17) 0.310(5) Uani 0.5 1 d . P C 50
Mo17 Mo 0.1994(2) 0.1697(2) -0.05057(13) 0.1643(16) Uani 0.5 1 d D P C 44
Mo18 Mo 0.3121(3) 0.08277(18) -0.04557(14) 0.1783(19) Uani 0.5 1 d D P C 42
V13 V 0.3421(2) 0.2157(3) -0.05646(17) 0.1880(19) Uani 0.5 1 d . P C 45
V14 V 0.3761(4) 0.1422(3) 0.0637(2) 0.240(3) Uani 0.5 1 d . P C 39
V15 V 0.2640(4) 0.2326(4) 0.0566(2) 0.263(3) Uani 0.5 1 d . P C 47
V16 V 0.2365(5) 0.1008(3) 0.06239(17) 0.310(5) Uani 0.5 1 d . P C 49
V17 V 0.1994(2) 0.1697(2) -0.05057(13) 0.1643(16) Uani 0.5 1 d . P C 43
V18 V 0.3121(3) 0.08277(18) -0.04557(14) 0.1783(19) Uani 0.5 1 d . P C 41
O39 O 0.3863(7) 0.2624(6) -0.0928(6) 0.100 Uiso 1 1 d . . . .
O40 O 0.2608(7) 0.2174(6) -0.0784(6) 0.100 Uiso 1 1 d . . . .
O41 O 0.3141(7) 0.2739(6) -0.0006(6) 0.100 Uiso 1 1 d D . . .
O42 O 0.4064(7) 0.2053(6) 0.0055(6) 0.100 Uiso 1 1 d . . . .
O43 O 0.3848(6) 0.1402(5) -0.0342(6) 0.100 Uiso 1 1 d D . . .
O44 O 0.2991(7) 0.1617(7) 0.0078(7) 0.111(5) Uiso 1 1 d . . . .
O45 O 0.4402(12) 0.1462(11) 0.1016(11) 0.187(9) Uiso 1 1 d . . . .
O46 O 0.3437(10) 0.2222(9) 0.0876(9) 0.148(7) Uiso 1 1 d . . . .
O47 O 0.2476(7) 0.2968(6) 0.0911(6) 0.100 Uiso 1 1 d . . . .
O48 O 0.1993(11) 0.2286(10) -0.0012(10) 0.164(8) Uiso 1 1 d . . . .
O49 O 0.2273(7) 0.1706(7) 0.0672(6) 0.100 Uiso 1 1 d . . . .
O50 O 0.1377(7) 0.1848(6) -0.0962(6) 0.100 Uiso 1 1 d . . . .
O51 O 0.1733(7) 0.1216(6) 0.0082(6) 0.100 Uiso 1 1 d . . . .
O52 O 0.2374(6) 0.1007(6) -0.0845(6) 0.100 Uiso 1 1 d D . . .
O53 O 0.3308(5) 0.0219(5) -0.0790(5) 0.070 Uiso 1 1 d . . . .
O54 O 0.2859(13) 0.0432(12) 0.0142(12) 0.200(10) Uiso 1 1 d . . . .
O55 O 0.1970(7) 0.0538(6) 0.1020(6) 0.100 Uiso 1 1 d . . . .
O56 O 0.3228(11) 0.0890(10) 0.0798(9) 0.150(7) Uiso 1 1 d . . . .
O57 O 0.3804(5) 0.0868(5) 0.0143(5) 0.070 Uiso 1 1 d . . . .
O81 O 0.4288(7) 0.3921(6) 0.1075(6) 0.100 Uiso 1 1 d . . . .
O82 O 0.5181(7) 0.4233(6) 0.1481(6) 0.100 Uiso 1 1 d . . . .
C15 C 0.3535(9) 0.3219(8) 0.0131(9) 0.100 Uiso 1 1 d D . . .
H15A H 0.3304 0.3530 0.0293 0.120 Uiso 1 1 calc R . . .
H15B H 0.3714 0.3368 -0.0200 0.120 Uiso 1 1 calc R . . .
C16 C 0.4466(10) 0.2515(9) 0.0259(9) 0.100 Uiso 1 1 d . . . .
H16A H 0.4624 0.2720 -0.0054 0.120 Uiso 1 1 calc R . . .
H16B H 0.4819 0.2348 0.0464 0.120 Uiso 1 1 calc R . . .
C17 C 0.3843(10) 0.2712(10) 0.1048(9) 0.100 Uiso 1 1 d . . . .
H17A H 0.3595 0.3008 0.1214 0.120 Uiso 1 1 calc R . . .
H17B H 0.4140 0.2580 0.1336 0.120 Uiso 1 1 calc R . . .
C18 C 0.4175(10) 0.2979(10) 0.0644(10) 0.100 Uiso 1 1 d . . . .
C19 C 0.4649(10) 0.3576(9) 0.0792(10) 0.100 Uiso 1 1 d . . . .
H19A H 0.5020 0.3473 0.1015 0.120 Uiso 1 1 calc R . . .
H19B H 0.4772 0.3763 0.0456 0.120 Uiso 1 1 calc R . . .
C20 C 0.4600(11) 0.4257(10) 0.1374(10) 0.100 Uiso 1 1 d . . . .
C21 C 0.4315(10) 0.4677(9) 0.1693(9) 0.100 Uiso 1 1 d . . . .
H21A H 0.4026 0.4891 0.1459 0.150 Uiso 1 1 calc GR . . .
H21B H 0.4628 0.4946 0.1864 0.150 Uiso 1 1 calc GR . . .
H21C H 0.4095 0.4484 0.1976 0.150 Uiso 1 1 calc GR . . .
Mo19 Mo 0.2683(3) 0.5986(3) 0.07435(19) 0.212(2) Uani 0.5 1 d . P D 36
Mo20 Mo 0.2124(2) 0.5702(2) -0.05547(15) 0.1670(17) Uani 0.5 1 d . P D 28
Mo21 Mo 0.3062(2) 0.6875(2) -0.02712(17) 0.1684(16) Uani 0.5 1 d . P D 37
Mo22 Mo 0.16464(18) 0.70140(18) -0.06047(13) 0.1359(11) Uani 0.5 1 d . P D 29
Mo23 Mo 0.2193(2) 0.72780(19) 0.06623(15) 0.1499(13) Uani 0.5 1 d . P D 34
Mo24 Mo 0.12430(19) 0.6163(2) 0.03764(16) 0.1524(14) Uani 0.5 1 d . P D 31
V19 V 0.2683(3) 0.5986(3) 0.07435(19) 0.212(2) Uani 0.5 1 d . P D 35
V20 V 0.2124(2) 0.5702(2) -0.05547(15) 0.1670(17) Uani 0.5 1 d . P D 27
V21 V 0.3062(2) 0.6875(2) -0.02712(17) 0.1684(16) Uani 0.5 1 d . P D 38
V22 V 0.16464(18) 0.70140(18) -0.06047(13) 0.1359(11) Uani 0.5 1 d . P D 30
V23 V 0.2193(2) 0.72780(19) 0.06623(15) 0.1499(13) Uani 0.5 1 d . P D 33
V24 V 0.12430(19) 0.6163(2) 0.03764(16) 0.1524(14) Uani 0.5 1 d . P D 32
O58 O 0.3085(12) 0.5592(11) 0.1156(11) 0.180(9) Uiso 1 1 d . . . .
O59 O 0.1815(8) 0.5726(7) 0.0782(7) 0.121(5) Uiso 1 1 d . . . .
O60 O 0.2550(9) 0.5423(8) 0.0031(8) 0.134(6) Uiso 1 1 d . . . .
O61 O 0.3293(11) 0.6410(10) 0.0316(10) 0.167(8) Uiso 1 1 d . . . .
O62 O 0.2593(9) 0.6823(9) 0.1000(8) 0.141(6) Uiso 1 1 d . . . .
O63 O 0.2231(8) 0.6462(7) 0.0078(7) 0.122(5) Uiso 1 1 d . . . .
O64 O 0.2119(10) 0.5163(9) -0.0919(9) 0.151(7) Uiso 1 1 d . . . .
O65 O 0.2908(8) 0.6098(7) -0.0707(7) 0.120(5) Uiso 1 1 d . . . .
O66 O 0.1752(9) 0.6287(8) -0.0966(8) 0.137(6) Uiso 1 1 d . . . .
O67 O 0.1289(11) 0.5616(10) -0.0160(10) 0.166(8) Uiso 1 1 d . . . .
O68 O 0.3760(12) 0.7059(11) -0.0573(10) 0.181(9) Uiso 1 1 d . . . .
O69 O 0.2522(11) 0.7132(10) -0.0783(10) 0.170(8) Uiso 1 1 d . . . .
O70 O 0.2985(11) 0.7366(10) 0.0324(10) 0.171(8) Uiso 1 1 d . . . .
O71 O 0.1277(15) 0.7330(14) -0.1158(13) 0.240(13) Uiso 1 1 d . . . .
O72 O 0.1751(12) 0.7533(11) 0.0029(11) 0.188(9) Uiso 1 1 d . . . .
O73 O 0.1046(12) 0.6601(11) -0.0264(11) 0.182(9) Uiso 1 1 d . . . .
O74 O 0.2242(13) 0.7858(13) 0.1096(12) 0.213(11) Uiso 1 1 d . . . .
O75 O 0.1519(6) 0.6849(6) 0.0775(6) 0.089(4) Uiso 1 1 d . . . .
O76 O 0.0531(11) 0.5955(11) 0.0607(10) 0.179(9) Uiso 1 1 d . . . .
O83 O 0.3926(6) 0.4595(6) -0.0789(6) 0.100 Uiso 1 1 d D . . .
O84 O 0.4265(6) 0.3976(6) -0.1498(6) 0.100 Uiso 1 1 d D . . .
C22 C 0.3774(10) 0.5933(9) 0.0227(10) 0.100 Uiso 1 1 d . . . .
H22A H 0.4164 0.6134 0.0152 0.120 Uiso 1 1 calc R . . .
H22B H 0.3845 0.5733 0.0576 0.120 Uiso 1 1 calc R . . .
C23 C 0.3038(10) 0.5042(10) -0.0032(10) 0.100 Uiso 1 1 d . . . .
H23A H 0.2924 0.4748 -0.0320 0.120 Uiso 1 1 calc R . . .
H23B H 0.3144 0.4844 0.0312 0.120 Uiso 1 1 calc R . . .
C24 C 0.3418(10) 0.5735(10) -0.0840(9) 0.100 Uiso 1 1 d . . . .
H24A H 0.3750 0.5966 -0.0993 0.120 Uiso 1 1 calc R . . .
H24B H 0.3280 0.5419 -0.1099 0.120 Uiso 1 1 calc R . . .
C25 C 0.3643(11) 0.5473(10) -0.0212(10) 0.100 Uiso 1 1 d . . . .
C26 C 0.4250(10) 0.5039(9) -0.0321(9) 0.100 Uiso 1 1 d . . . .
H26A H 0.4600 0.5261 -0.0456 0.120 Uiso 1 1 calc R . . .
H26B H 0.4387 0.4833 0.0012 0.120 Uiso 1 1 calc R . . .
C27 C 0.4417(9) 0.4299(7) -0.1117(7) 0.100 Uiso 1 1 d D . . .
C28 C 0.4960(8) 0.4447(9) -0.0757(8) 0.100 Uiso 1 1 d D . . .
H28A H 0.5080 0.4853 -0.0803 0.150 Uiso 1 1 calc GR . . .
H28B H 0.5295 0.4202 -0.0849 0.150 Uiso 1 1 calc GR . . .
H28C H 0.4867 0.4385 -0.0379 0.150 Uiso 1 1 calc GR . . .

loop_
_atom_site_aniso_label
_atom_site_aniso_U_11
_atom_site_aniso_U_22
_atom_site_aniso_U_33
_atom_site_aniso_U_23
_atom_site_aniso_U_13
_atom_site_aniso_U_12
Mo1 0.097(2) 0.0910(18) 0.0828(19) -0.0209(15) 0.0179(15) -0.0210(15)
Mo2 0.1123(19) 0.1131(19) 0.0757(16) -0.0141(14) 0.0128(13) -0.0089(14)
Mo3 0.0831(17) 0.0918(17) 0.0653(16) -0.0162(13) 0.0089(13) -0.0104(13)
Mo4 0.1203(18) 0.1152(17) 0.0907(16) -0.0352(13) 0.0118(13) -0.0261(13)
Mo5 0.1069(17) 0.0750(13) 0.0695(15) -0.0046(11) 0.0143(13) -0.0002(12)
Mo6 0.1009(14) 0.0986(13) 0.0786(13) -0.0205(11) 0.0293(11) -0.0036(11)
V1 0.097(2) 0.0910(18) 0.0828(19) -0.0209(15) 0.0179(15) -0.0210(15)
V2 0.1123(19) 0.1131(19) 0.0757(16) -0.0141(14) 0.0128(13) -0.0089(14)
V3 0.0831(17) 0.0918(17) 0.0653(16) -0.0162(13) 0.0089(13) -0.0104(13)
V4 0.1203(18) 0.1152(17) 0.0907(16) -0.0352(13) 0.0118(13) -0.0261(13)
V5 0.1069(17) 0.0750(13) 0.0695(15) -0.0046(11) 0.0143(13) -0.0002(12)
V6 0.1009(14) 0.0986(13) 0.0786(13) -0.0205(11) 0.0293(11) -0.0036(11)
O1 0.082(9) 0.099(10) 0.152(14) -0.035(10) 0.022(9) -0.017(7)
O2 0.094(9) 0.085(8) 0.064(7) -0.029(6) 0.027(6) -0.031(7)
O3 0.091(9) 0.082(8) 0.080(9) 0.006(7) 0.013(7) 0.001(6)
O4 0.100(9) 0.082(8) 0.068(8) -0.017(6) 0.016(7) -0.019(7)
O5 0.097(10) 0.129(11) 0.085(9) -0.041(9) 0.032(8) -0.048(8)
O6 0.084(8) 0.069(7) 0.100(10) -0.003(7) -0.001(7) 0.005(6)
O7 0.135(12) 0.086(9) 0.068(8) -0.002(7) 0.013(8) 0.009(8)
O8 0.084(8) 0.096(9) 0.055(7) -0.002(6) 0.008(6) -0.007(7)
O9 0.120(10) 0.091(9) 0.053(7) -0.010(6) 0.005(7) -0.014(7)
O10 0.105(9) 0.097(9) 0.053(7) -0.001(6) 0.012(6) 0.021(7)
O11 0.077(8) 0.091(8) 0.097(10) -0.027(7) 0.009(7) -0.008(6)
O12 0.097(9) 0.083(8) 0.098(10) -0.028(7) 0.000(8) 0.013(7)
O13 0.078(8) 0.118(10) 0.094(10) -0.044(8) 0.042(7) -0.017(7)
O14 0.157(15) 0.191(17) 0.080(10) -0.087(11) 0.007(10) -0.068(13)
O15 0.101(10) 0.108(10) 0.066(8) -0.021(7) 0.015(7) -0.010(7)
O16 0.122(11) 0.095(9) 0.105(11) -0.056(9) 0.026(9) -0.029(8)
O17 0.103(10) 0.109(10) 0.129(13) -0.030(9) 0.054(9) -0.016(8)
O18 0.110(11) 0.123(12) 0.142(14) -0.059(11) 0.051(10) -0.009(9)
O19 0.095(12) 0.34(3) 0.098(13) -0.085(17) 0.045(10) -0.021(16)
O77 0.086(9) 0.089(9) 0.090(9) -0.019(8) 0.028(7) -0.014(7)
O78 0.128(13) 0.110(12) 0.140(15) -0.041(11) 0.038(11) -0.026(10)
C1 0.081(14) 0.121(17) 0.100(16) -0.002(14) 0.033(12) 0.003(12)
C2 0.061(11) 0.088(13) 0.100(15) -0.049(12) 0.019(10) -0.007(9)
C3 0.107(14) 0.067(11) 0.045(10) -0.002(8) 0.007(9) -0.005(10)
C4 0.081(13) 0.079(12) 0.077(13) 0.000(11) -0.008(11) -0.012(10)
C5 0.101(15) 0.073(12) 0.090(15) 0.003(11) 0.009(12) 0.004(10)
C6 0.087(16) 0.16(2) 0.078(15) 0.000(16) 0.035(13) -0.002(16)
C7 0.20(3) 0.15(2) 0.063(15) -0.015(15) -0.005(18) -0.04(2)
Mo7 0.0963(17) 0.0993(16) 0.0825(16) -0.0094(13) 0.0089(13) 0.0020(13)
Mo8 0.0814(17) 0.0959(18) 0.0687(17) -0.0136(14) 0.0095(13) -0.0019(13)
Mo9 0.0886(18) 0.106(2) 0.0575(15) -0.0088(14) 0.0085(13) 0.0059(15)
Mo10 0.0918(13) 0.0843(12) 0.0800(13) -0.0076(10) 0.0203(10) -0.0035(10)
Mo11 0.0816(12) 0.1038(14) 0.0714(12) -0.0152(10) 0.0180(10) 0.0080(10)
Mo12 0.0638(12) 0.0968(14) 0.0532(12) -0.0115(10) 0.0007(9) -0.0045(10)
V7 0.0963(17) 0.0993(16) 0.0825(16) -0.0094(13) 0.0089(13) 0.0020(13)
V8 0.0814(17) 0.0959(18) 0.0687(17) -0.0136(14) 0.0095(13) -0.0019(13)
V9 0.0886(18) 0.106(2) 0.0575(15) -0.0088(14) 0.0085(13) 0.0059(15)
V10 0.0918(13) 0.0843(12) 0.0800(13) -0.0076(10) 0.0203(10) -0.0035(10)
V11 0.0816(12) 0.1038(14) 0.0714(12) -0.0152(10) 0.0180(10) 0.0080(10)
V12 0.0638(12) 0.0968(14) 0.0532(12) -0.0115(10) 0.0007(9) -0.0045(10)
O20 0.072(8) 0.100(9) 0.075(8) -0.006(7) 0.011(6) 0.016(6)
O21 0.090(9) 0.081(8) 0.053(7) -0.004(6) 0.013(6) 0.004(6)
O22 0.085(8) 0.095(9) 0.074(8) 0.010(7) 0.000(6) 0.004(7)
O23 0.085(9) 0.115(10) 0.074(8) 0.003(7) 0.020(7) 0.017(7)
O24 0.089(9) 0.076(7) 0.041(6) -0.010(5) 0.011(6) -0.006(6)
O25 0.055(7) 0.118(10) 0.078(8) -0.013(7) 0.018(6) -0.016(6)
O26 0.087(8) 0.096(9) 0.071(8) -0.016(7) 0.009(6) -0.005(7)
O27 0.065(7) 0.086(7) 0.044(6) -0.009(5) 0.008(5) 0.010(6)
O28 0.068(8) 0.152(12) 0.066(8) -0.022(8) 0.013(6) 0.008(7)
O29 0.106(10) 0.086(8) 0.078(9) -0.015(7) 0.046(7) 0.001(7)
O30 0.101(9) 0.121(10) 0.054(7) -0.013(7) 0.013(7) 0.017(8)
O31 0.059(7) 0.085(8) 0.082(8) -0.007(6) 0.006(6) 0.008(6)
O32 0.077(8) 0.110(9) 0.059(7) 0.004(7) 0.000(6) 0.001(7)
O33 0.111(11) 0.155(14) 0.067(9) -0.014(9) 0.011(8) 0.013(10)
O34 0.090(9) 0.099(9) 0.080(9) -0.022(7) 0.038(7) 0.000(7)
O35 0.075(8) 0.098(9) 0.090(9) -0.006(8) -0.007(7) 0.006(6)
O36 0.073(8) 0.111(10) 0.073(8) -0.014(7) -0.006(6) 0.005(7)
O37 0.084(9) 0.122(11) 0.132(13) -0.025(10) 0.057(9) 0.014(8)
O38 0.089(10) 0.158(14) 0.082(10) -0.017(9) -0.031(8) -0.014(9)
O79 0.088(10) 0.109(9) 0.056(7) -0.024(7) 0.031(7) 0.009(7)
O80 0.114(13) 0.177(18) 0.181(19) -0.120(16) 0.067(12) -0.074(13)
C8 0.083(13) 0.101(13) 0.037(9) -0.024(9) -0.008(8) 0.016(10)
C9 0.050(9) 0.092(12) 0.064(11) -0.006(9) 0.020(8) -0.016(8)
C10 0.052(11) 0.17(2) 0.035(9) -0.026(11) -0.017(8) 0.013(11)
C11 0.091(13) 0.081(12) 0.042(10) 0.005(9) 0.011(9) 0.000(10)
C12 0.104(16) 0.091(14) 0.082(15) -0.011(12) -0.035(13) 0.000(12)
C13 0.087(19) 0.21(3) 0.073(16) -0.035(18) 0.045(14) 0.04(2)
C14 0.12(3) 0.17(3) 0.34(6) 0.13(4) -0.08(3) -0.10(3)
Mo13 0.197(4) 0.260(6) 0.109(3) -0.033(3) 0.020(3) 0.030(4)
Mo14 0.306(8) 0.270(7) 0.140(4) -0.053(4) -0.048(5) 0.101(6)
Mo15 0.274(8) 0.359(10) 0.157(5) -0.081(5) 0.041(5) 0.009(7)
Mo16 0.545(14) 0.304(8) 0.073(3) -0.049(4) 0.082(5) -0.192(9)
Mo17 0.230(4) 0.191(4) 0.074(2) -0.026(2) 0.012(2) 0.053(3)
Mo18 0.311(6) 0.149(3) 0.074(2) -0.011(2) 0.002(3) 0.028(3)
V13 0.197(4) 0.260(6) 0.109(3) -0.033(3) 0.020(3) 0.030(4)
V14 0.306(8) 0.270(7) 0.140(4) -0.053(4) -0.048(5) 0.101(6)
V15 0.274(8) 0.359(10) 0.157(5) -0.081(5) 0.041(5) 0.009(7)
V16 0.545(14) 0.304(8) 0.073(3) -0.049(4) 0.082(5) -0.192(9)
V17 0.230(4) 0.191(4) 0.074(2) -0.026(2) 0.012(2) 0.053(3)
V18 0.311(6) 0.149(3) 0.074(2) -0.011(2) 0.002(3) 0.028(3)
Mo19 0.244(6) 0.287(7) 0.105(3) -0.022(4) 0.009(3) 0.027(5)
Mo20 0.206(4) 0.201(4) 0.091(2) -0.025(2) 0.017(2) -0.047(3)
Mo21 0.179(4) 0.202(4) 0.123(3) -0.002(3) 0.024(3) -0.033(3)
Mo22 0.150(3) 0.168(3) 0.090(2) -0.008(2) 0.0043(18) 0.018(2)
Mo23 0.172(3) 0.171(3) 0.105(2) -0.035(2) 0.011(2) 0.003(3)
Mo24 0.146(3) 0.195(4) 0.117(3) -0.026(3) 0.031(2) -0.023(3)
V19 0.244(6) 0.287(7) 0.105(3) -0.022(4) 0.009(3) 0.027(5)
V20 0.206(4) 0.201(4) 0.091(2) -0.025(2) 0.017(2) -0.047(3)
V21 0.179(4) 0.202(4) 0.123(3) -0.002(3) 0.024(3) -0.033(3)
V22 0.150(3) 0.168(3) 0.090(2) -0.008(2) 0.0043(18) 0.018(2)
V23 0.172(3) 0.171(3) 0.105(2) -0.035(2) 0.011(2) 0.003(3)
V24 0.146(3) 0.195(4) 0.117(3) -0.026(3) 0.031(2) -0.023(3)

loop_
_atom_type_symbol
_atom_type_description
_atom_type_scat_dispersion_real
_atom_type_scat_dispersion_imag
_atom_type_scat_source
V V 0.0687 2.1097 'International Tables Vol C Tables 4.2.6.8 and 6.1.1.4'
Mo Mo -0.0483 2.7339 'International Tables Vol C Tables 4.2.6.8 and 6.1.1.4'
O O 0.0492 0.0322 'International Tables Vol C Tables 4.2.6.8 and 6.1.1.4'
N N 0.0311 0.0180 'International Tables Vol C Tables 4.2.6.8 and 6.1.1.4'
C C 0.0181 0.0091 'International Tables Vol C Tables 4.2.6.8 and 6.1.1.4'
H H 0.0000 0.0000 'International Tables Vol C Tables 4.2.6.8 and 6.1.1.4'

loop_
_exptl_crystal_face_index_h
_exptl_crystal_face_index_k
_exptl_crystal_face_index_l
_exptl_crystal_face_perp_dist
-12 -7 -2 0.0643
8 -12 -2 0.0600
12 1 8 0.0773
-7 13 3 0.0545
10 -3 -12 0.0529
-4 3 15 0.0647
0 -13 -7 0.0504
-12 2 8 0.0659
3 -3 -15 0.0599
2 12 -9 0.0372
-1 -12 10 0.0485
12 1 7 0.0781
-12 1 -7 0.0869

loop_
_geom_angle_atom_site_label_1
_geom_angle_atom_site_label_2
_geom_angle_atom_site_label_3
_geom_angle
O1 Mo1 O2 96.5(6)
O1 Mo1 O3 93.9(8)
O1 Mo1 O4 108.0(8)
O1 Mo1 O5 102.4(7)
O1 Mo1 O6 168.9(7)
O2 Mo1 O6 77.2(5)
O3 Mo1 O2 83.5(6)
O3 Mo1 O6 76.5(5)
O4 Mo1 O2 86.8(6)
O4 Mo1 O3 156.9(6)
O4 Mo1 O5 94.9(7)
O4 Mo1 O6 81.0(5)
O5 Mo1 O2 159.5(5)
O5 Mo1 O3 87.2(7)
O5 Mo1 O6 82.8(5)
O3 Mo2 O6 75.9(5)
O7 Mo2 O3 97.7(6)
O7 Mo2 O6 170.7(6)
O7 Mo2 O8 96.4(6)
O7 Mo2 O9 103.4(7)
O7 Mo2 O10 104.7(7)
O8 Mo2 O3 82.4(5)
O8 Mo2 O6 76.3(5)
O9 Mo2 O3 84.3(6)
O9 Mo2 O6 82.8(5)
O9 Mo2 O8 157.5(5)
O10 Mo2 O3 156.2(5)
O10 Mo2 O6 80.9(5)
O10 Mo2 O8 87.0(5)
O10 Mo2 O9 98.2(6)
O2 Mo3 O6 77.9(5)
O2 Mo3 O8 82.0(5)
O8 Mo3 O6 76.5(5)
O11 Mo3 O2 95.8(5)
O11 Mo3 O6 169.7(6)
O11 Mo3 O8 94.7(6)
O11 Mo3 O12 107.0(7)
O11 Mo3 O13 105.2(6)
O12 Mo3 O2 88.5(6)
O12 Mo3 O6 81.2(6)
O12 Mo3 O8 157.1(6)
O12 Mo3 O13 94.5(7)
O13 Mo3 O2 156.9(5)
O13 Mo3 O6 80.0(5)
O13 Mo3 O8 86.6(6)
O5 Mo4 O6 77.1(5)
O9 Mo4 O5 86.4(6)
O9 Mo4 O6 77.8(5)
O14 Mo4 O5 105.1(7)
O14 Mo4 O6 177.6(8)
O14 Mo4 O9 103.2(8)
O14 Mo4 O15 100.0(7)
O14 Mo4 O16 99.6(9)
O15 Mo4 O5 154.9(5)
O15 Mo4 O6 77.8(5)
O15 Mo4 O9 88.3(6)
O16 Mo4 O5 84.9(7)
O16 Mo4 O6 79.5(5)
O16 Mo4 O9 157.0(5)
O16 Mo4 O15 90.6(7)
O4 Mo5 O6 75.7(5)
O4 Mo5 O12 84.6(5)
O4 Mo5 O16 88.0(6)
O12 Mo5 O6 73.7(5)
O16 Mo5 O6 77.9(6)
O16 Mo5 O12 151.6(7)
O18 Mo5 O4 152.4(7)
O18 Mo5 O6 77.0(7)
O18 Mo5 O12 83.8(6)
O18 Mo5 O16 90.6(7)
O19 Mo5 O4 103.7(8)
O19 Mo5 O6 175.6(9)
O19 Mo5 O12 101.9(9)
O19 Mo5 O16 106.5(10)
O19 Mo5 O18 103.2(9)
O10 Mo6 O6 76.5(5)
O10 Mo6 O15 86.7(6)
O13 Mo6 O6 75.6(5)
O13 Mo6 O10 84.5(6)
O13 Mo6 O15 152.0(5)
O13 Mo6 O18 86.4(7)
O15 Mo6 O6 76.5(5)
O17 Mo6 O6 178.6(7)
O17 Mo6 O10 102.3(7)
O17 Mo6 O13 103.7(6)
O17 Mo6 O15 104.1(7)
O17 Mo6 O18 104.2(8)
O18 Mo6 O6 77.0(5)
O18 Mo6 O10 153.4(6)
O18 Mo6 O15 89.8(6)
O1 V1 O2 96.5(6)
O1 V1 O3 93.9(8)
O1 V1 O4 108.0(8)
O1 V1 O5 102.4(7)
O1 V1 O6 168.9(7)
O2 V1 O6 77.2(5)
O3 V1 O2 83.5(6)
O3 V1 O6 76.5(5)
O4 V1 O2 86.8(6)
O4 V1 O3 156.9(6)
O4 V1 O5 94.9(7)
O4 V1 O6 81.0(5)
O5 V1 O2 159.5(5)
O5 V1 O3 87.2(7)
O5 V1 O6 82.8(5)
O3 V2 O6 75.9(5)
O7 V2 O3 97.7(6)
O7 V2 O6 170.7(6)
O7 V2 O8 96.4(6)
O7 V2 O9 103.4(7)
O7 V2 O10 104.7(7)
O8 V2 O3 82.4(5)
O8 V2 O6 76.3(5)
O9 V2 O3 84.3(6)
O9 V2 O6 82.8(5)
O9 V2 O8 157.5(5)
O10 V2 O3 156.2(5)
O10 V2 O6 80.9(5)
O10 V2 O8 87.0(5)
O10 V2 O9 98.2(6)
O2 V3 O6 77.9(5)
O2 V3 O8 82.0(5)
O8 V3 O6 76.5(5)
O11 V3 O2 95.8(5)
O11 V3 O6 169.7(6)
O11 V3 O8 94.7(6)
O11 V3 O12 107.0(7)
O11 V3 O13 105.2(6)
O12 V3 O2 88.5(6)
O12 V3 O6 81.2(6)
O12 V3 O8 157.1(6)
O12 V3 O13 94.5(7)
O13 V3 O2 156.9(5)
O13 V3 O6 80.0(5)
O13 V3 O8 86.6(6)
O5 V4 O6 77.1(5)
O9 V4 O5 86.4(6)
O9 V4 O6 77.8(5)
O14 V4 O5 105.1(7)
O14 V4 O6 177.6(8)
O14 V4 O9 103.2(8)
O14 V4 O15 100.0(7)
O14 V4 O16 99.6(9)
O15 V4 O5 154.9(5)
O15 V4 O6 77.8(5)
O15 V4 O9 88.3(6)
O16 V4 O5 84.9(7)
O16 V4 O6 79.5(5)
O16 V4 O9 157.0(5)
O16 V4 O15 90.6(7)
O4 V5 O6 75.7(5)
O4 V5 O12 84.6(5)
O4 V5 O16 88.0(6)
O12 V5 O6 73.7(5)
O16 V5 O6 77.9(6)
O16 V5 O12 151.6(7)
O18 V5 O4 152.4(7)
O18 V5 O6 77.0(7)
O18 V5 O12 83.8(6)
O18 V5 O16 90.6(7)
O19 V5 O4 103.7(8)
O19 V5 O6 175.6(9)
O19 V5 O12 101.9(9)
O19 V5 O16 106.5(10)
O19 V5 O18 103.2(9)
O10 V6 O6 76.5(5)
O10 V6 O15 86.7(6)
O13 V6 O6 75.6(5)
O13 V6 O10 84.5(6)
O13 V6 O15 152.0(5)
O13 V6 O18 86.4(7)
O15 V6 O6 76.5(5)
O17 V6 O6 178.6(7)
O17 V6 O10 102.3(7)
O17 V6 O13 103.7(6)
O17 V6 O15 104.1(7)
O17 V6 O18 104.2(8)
O18 V6 O6 77.0(5)
O18 V6 O10 153.4(6)
O18 V6 O15 89.8(6)
C2 O2 Mo1 117.9(11)
C2 O2 Mo3 119.1(9)
C2 O2 V1 117.9(11)
C2 O2 V3 119.1(9)
C1 O3 Mo1 114.5(12)
C1 O3 Mo2 117.4(10)
C1 O3 V1 114.5(12)
C1 O3 V2 117.4(10)
C3 O8 Mo2 119.5(11)
C3 O8 Mo3 118.6(10)
C3 O8 V2 119.5(11)
C3 O8 V3 118.6(10)
C6 O77 C5 117.8(15)
O3 C1 H1A 108.5
O3 C1 H1B 108.5
H1A C1 H1B 107.5
C4 C1 O3 115.1(18)
C4 C1 H1A 108.5
C4 C1 H1B 108.5
O2 C2 H2A 109.0
O2 C2 H2B 109.0
O2 C2 C4 113.0(15)
H2A C2 H2B 107.8
C4 C2 H2A 109.0
C4 C2 H2B 109.0
O8 C3 H3A 109.2
O8 C3 H3B 109.2
O8 C3 C4 112.3(14)
H3A C3 H3B 107.9
C4 C3 H3A 109.2
C4 C3 H3B 109.2
C1 C4 C2 105.3(17)
C1 C4 C3 118.4(18)
C1 C4 C5 107.9(18)
C3 C4 C2 112.2(16)
C5 C4 C2 106.6(17)
C5 C4 C3 105.8(15)
O77 C5 C4 112.6(16)
O77 C5 H5A 109.1
O77 C5 H5B 109.1
C4 C5 H5A 109.1
C4 C5 H5B 109.1
H5A C5 H5B 107.8
O78 C6 O77 124(2)
O78 C6 C7 126(3)
C7 C6 O77 109(2)
C6 C7 H7A 109.5
C6 C7 H7B 109.5
C6 C7 H7C 109.5
H7A C7 H7B 109.5
H7A C7 H7C 109.5
H7B C7 H7C 109.5
O20 Mo7 O21 96.9(5)
O20 Mo7 O22 106.5(6)
O20 Mo7 O23 105.5(6)
O20 Mo7 O24 94.9(5)
O20 Mo7 O25 168.5(5)
O21 Mo7 O25 76.0(5)
O22 Mo7 O21 85.1(5)
O22 Mo7 O24 155.0(5)
O22 Mo7 O25 82.2(5)
O23 Mo7 O21 156.5(6)
O23 Mo7 O22 95.2(6)
O23 Mo7 O24 91.4(5)
O23 Mo7 O25 80.7(6)
O24 Mo7 O21 79.4(5)
O24 Mo7 O25 75.0(4)
O21 Mo8 O25 75.4(5)
O21 Mo8 O27 82.1(5)
O26 Mo8 O21 97.3(6)
O26 Mo8 O25 168.8(5)
O26 Mo8 O27 95.5(5)
O26 Mo8 O28 104.7(6)
O26 Mo8 O29 104.0(6)
O27 Mo8 O25 75.3(4)
O28 Mo8 O21 90.2(6)
O28 Mo8 O25 84.0(5)
O28 Mo8 O27 159.1(5)
O29 Mo8 O21 156.3(5)
O29 Mo8 O25 81.9(5)
O29 Mo8 O27 85.7(6)
O29 Mo8 O28 94.2(7)
O24 Mo9 O25 75.8(5)
O27 Mo9 O24 80.9(5)
O27 Mo9 O25 78.6(4)
O30 Mo9 O24 97.5(6)
O30 Mo9 O25 171.6(6)
O30 Mo9 O27 95.5(6)
O30 Mo9 O31 105.0(6)
O30 Mo9 O32 103.3(7)
O31 Mo9 O24 89.5(5)
O31 Mo9 O25 80.2(5)
O31 Mo9 O27 158.4(5)
O31 Mo9 O32 93.4(6)
O32 Mo9 O24 157.5(5)
O32 Mo9 O25 82.6(5)
O32 Mo9 O27 88.4(5)
O29 Mo10 O25 76.9(5)
O29 Mo10 O32 85.2(6)
O32 Mo10 O25 74.7(5)
O33 Mo10 O25 177.0(6)
O33 Mo10 O29 105.1(6)
O33 Mo10 O32 103.2(6)
O33 Mo10 O34 101.2(7)
O33 Mo10 O35 101.8(7)
O34 Mo10 O25 76.7(5)
O34 Mo10 O29 153.5(5)
O34 Mo10 O32 86.0(6)
O35 Mo10 O25 80.2(5)
O35 Mo10 O29 89.9(6)
O35 Mo10 O32 154.9(6)
O35 Mo10 O34 87.6(6)
O23 Mo11 O25 74.6(5)
O31 Mo11 O23 88.1(5)
O31 Mo11 O25 75.5(5)
O31 Mo11 O34 89.1(6)
O31 Mo11 O36 154.2(5)
O34 Mo11 O23 153.4(5)
O34 Mo11 O25 79.1(5)
O34 Mo11 O36 86.9(6)
O36 Mo11 O23 84.2(6)
O36 Mo11 O25 78.7(5)
O37 Mo11 O23 103.9(7)
O37 Mo11 O25 178.5(6)
O37 Mo11 O31 104.6(7)
O37 Mo11 O34 102.4(6)
O37 Mo11 O36 101.2(7)
O22 Mo12 O25 77.3(5)
O22 Mo12 O28 87.0(6)
O22 Mo12 O35 155.8(5)
O28 Mo12 O25 78.4(5)
O28 Mo12 O35 85.2(6)
O35 Mo12 O25 78.7(5)
O36 Mo12 O22 91.0(6)
O36 Mo12 O25 77.4(5)
O36 Mo12 O28 155.6(5)
O36 Mo12 O35 86.7(6)
O38 Mo12 O22 100.0(7)
O38 Mo12 O25 177.4(7)
O38 Mo12 O28 101.7(7)
O38 Mo12 O35 104.0(7)
O38 Mo12 O36 102.6(7)
O20 V7 O21 96.9(5)
O20 V7 O22 106.5(6)
O20 V7 O23 105.5(6)
O20 V7 O24 94.9(5)
O20 V7 O25 168.5(5)
O21 V7 O25 76.0(5)
O22 V7 O21 85.1(5)
O22 V7 O24 155.0(5)
O22 V7 O25 82.2(5)
O23 V7 O21 156.5(6)
O23 V7 O22 95.2(6)
O23 V7 O24 91.4(5)
O23 V7 O25 80.7(6)
O24 V7 O21 79.4(5)
O24 V7 O25 75.0(4)
O21 V8 O25 75.4(5)
O21 V8 O27 82.1(5)
O26 V8 O21 97.3(6)
O26 V8 O25 168.8(5)
O26 V8 O27 95.5(5)
O26 V8 O28 104.7(6)
O26 V8 O29 104.0(6)
O27 V8 O25 75.3(4)
O28 V8 O21 90.2(6)
O28 V8 O25 84.0(5)
O28 V8 O27 159.1(5)
O29 V8 O21 156.3(5)
O29 V8 O25 81.9(5)
O29 V8 O27 85.7(6)
O29 V8 O28 94.2(7)
O24 V9 O25 75.8(5)
O27 V9 O24 80.9(5)
O27 V9 O25 78.6(4)
O30 V9 O24 97.5(6)
O30 V9 O25 171.6(6)
O30 V9 O27 95.5(6)
O30 V9 O31 105.0(6)
O30 V9 O32 103.3(7)
O31 V9 O24 89.5(5)
O31 V9 O25 80.2(5)
O31 V9 O27 158.4(5)
O31 V9 O32 93.4(6)
O32 V9 O24 157.5(5)
O32 V9 O25 82.6(5)
O32 V9 O27 88.4(5)
O29 V10 O25 76.9(5)
O29 V10 O32 85.2(6)
O32 V10 O25 74.7(5)
O33 V10 O25 177.0(6)
O33 V10 O29 105.1(6)
O33 V10 O32 103.2(6)
O33 V10 O34 101.2(7)
O33 V10 O35 101.8(7)
O34 V10 O25 76.7(5)
O34 V10 O29 153.5(5)
O34 V10 O32 86.0(6)
O35 V10 O25 80.2(5)
O35 V10 O29 89.9(6)
O35 V10 O32 154.9(6)
O35 V10 O34 87.6(6)
O23 V11 O25 74.6(5)
O31 V11 O23 88.1(5)
O31 V11 O25 75.5(5)
O31 V11 O34 89.1(6)
O31 V11 O36 154.2(5)
O34 V11 O23 153.4(5)
O34 V11 O25 79.1(5)
O34 V11 O36 86.9(6)
O36 V11 O23 84.2(6)
O36 V11 O25 78.7(5)
O37 V11 O23 103.9(7)
O37 V11 O25 178.5(6)
O37 V11 O31 104.6(7)
O37 V11 O34 102.4(6)
O37 V11 O36 101.2(7)
O22 V12 O25 77.3(5)
O22 V12 O28 87.0(6)
O22 V12 O35 155.8(5)
O28 V12 O25 78.4(5)
O28 V12 O35 85.2(6)
O35 V12 O25 78.7(5)
O36 V12 O22 91.0(6)
O36 V12 O25 77.4(5)
O36 V12 O28 155.6(5)
O36 V12 O35 86.7(6)
O38 V12 O22 100.0(7)
O38 V12 O25 177.4(7)
O38 V12 O28 101.7(7)
O38 V12 O35 104.0(7)
O38 V12 O36 102.6(7)
C9 O21 Mo7 117.7(10)
C9 O21 Mo8 119.6(10)
C9 O21 V7 117.7(10)
C9 O21 V8 119.6(10)
C8 O24 Mo7 121.9(10)
C8 O24 Mo9 119.7(11)
C8 O24 V7 121.9(10)
C8 O24 V9 119.7(11)
C10 O27 Mo8 117.4(9)
C10 O27 Mo9 118.0(10)
C10 O27 V8 117.4(9)
C10 O27 V9 118.0(10)
C13 O79 C12 113.1(18)
O24 C8 H8A 109.7
O24 C8 H8B 109.7
O24 C8 C11 110.0(14)
H8A C8 H8B 108.2
C11 C8 H8A 109.7
C11 C8 H8B 109.7
O21 C9 H9A 109.9
O21 C9 H9B 109.9
O21 C9 C11 109.0(13)
H9A C9 H9B 108.3
C11 C9 H9A 109.9
C11 C9 H9B 109.9
O27 C10 H10A 108.2
O27 C10 H10B 108.2
O27 C10 C11 116.5(15)
H10A C10 H10B 107.3
C11 C10 H10A 108.2
C11 C10 H10B 108.2
C8 C11 C12 109.4(15)
C9 C11 C8 110.7(15)
C9 C11 C12 104.6(13)
C10 C11 C8 108.9(14)
C10 C11 C9 113.1(15)
C10 C11 C12 110.2(16)
O79 C12 C11 111.9(15)
O79 C12 H12A 109.2
O79 C12 H12B 109.2
C11 C12 H12A 109.2
C11 C12 H12B 109.2
H12A C12 H12B 107.9
O80 C13 O79 127(2)
O80 C13 C14 123(3)
C14 C13 O79 108(4)
C13 C14 H14A 109.5
C13 C14 H14B 109.5
C13 C14 H14C 109.5
H14A C14 H14B 109.5
H14A C14 H14C 109.5
H14B C14 H14C 109.5
O39 Mo13 O40 112.3(7)
O39 Mo13 O41 98.4(7)
O39 Mo13 O42 95.7(7)
O39 Mo13 O43 114.2(7)
O39 Mo13 O44 166.6(7)
O40 Mo13 O41 80.2(7)
O40 Mo13 O42 147.5(7)
O40 Mo13 O43 122.8(7)
O40 Mo13 O44 78.2(6)
O41 Mo13 O43 122.7(6)
O41 Mo13 O44 74.7(6)
O42 Mo13 O41 79.6(6)
O42 Mo13 O43 52.5(6)
O42 Mo13 O44 72.0(6)
O43 Mo13 O44 62.8(6)
O42 Mo14 O43 46.0(5)
O44 Mo14 O42 71.2(6)
O44 Mo14 O43 58.7(5)
O45 Mo14 O42 94.3(11)
O45 Mo14 O43 116.4(11)
O45 Mo14 O44 163.7(12)
O45 Mo14 O46 96.7(12)
O45 Mo14 O56 116.5(13)
O45 Mo14 O57 108.9(11)
O46 Mo14 O42 73.2(8)
O46 Mo14 O43 109.5(7)
O46 Mo14 O44 72.5(8)
O56 Mo14 O42 148.4(9)
O56 Mo14 O43 108.7(9)
O56 Mo14 O44 79.0(9)
O56 Mo14 O46 107.9(11)
O56 Mo14 O57 74.2(9)
O57 Mo14 O42 89.8(6)
O57 Mo14 O43 45.7(5)
O57 Mo14 O44 79.2(6)
O57 Mo14 O46 150.4(8)
O41 Mo15 O44 75.5(6)
O46 Mo15 O41 80.4(8)
O46 Mo15 O44 75.6(8)
O46 Mo15 O48 155.1(10)
O47 Mo15 O41 94.5(8)
O47 Mo15 O44 169.3(8)
O47 Mo15 O46 99.1(9)
O47 Mo15 O48 101.6(10)
O48 Mo15 O41 84.3(8)
O48 Mo15 O44 81.7(8)
O49 Mo15 O41 141.4(8)
O49 Mo15 O44 68.8(7)
O49 Mo15 O46 104.0(10)
O49 Mo15 O47 121.8(9)
O49 Mo15 O48 76.5(9)
O49 Mo16 O44 63.2(7)
O49 Mo16 O51 71.5(8)
O49 Mo16 O54 137.1(10)
O49 Mo16 O55 120.6(9)
O49 Mo16 O56 106.3(9)
O51 Mo16 O44 82.0(6)
O51 Mo16 O54 99.3(9)
O51 Mo16 O56 147.4(9)
O54 Mo16 O44 74.1(9)
O55 Mo16 O44 175.3(9)
O55 Mo16 O51 101.8(8)
O55 Mo16 O54 102.2(10)
O55 Mo16 O56 106.5(10)
O56 Mo16 O44 69.1(8)
O56 Mo16 O54 59.3(11)
O40 Mo17 O44 70.2(6)
O40 Mo17 O51 148.2(7)
O40 Mo17 O52 88.9(6)
O48 Mo17 O40 81.7(9)
O48 Mo17 O44 75.1(8)
O48 Mo17 O51 85.0(9)
O48 Mo17 O52 152.7(9)
O50 Mo17 O40 99.9(7)
O50 Mo17 O44 170.0(7)
O50 Mo17 O48 102.7(9)
O50 Mo17 O51 111.1(7)
O50 Mo17 O52 104.1(6)
O51 Mo17 O44 78.5(6)
O51 Mo17 O52 90.0(6)
O52 Mo17 O44 77.5(5)
O43 Mo18 O44 63.2(6)
O52 Mo18 O43 123.1(6)
O52 Mo18 O44 87.2(6)
O52 Mo18 O57 158.6(6)
O53 Mo18 O43 112.0(6)
O53 Mo18 O44 171.6(6)
O53 Mo18 O52 101.2(6)
O53 Mo18 O54 94.0(10)
O53 Mo18 O57 99.9(6)
O54 Mo18 O43 118.7(10)
O54 Mo18 O44 83.1(10)
O54 Mo18 O52 103.0(10)
O54 Mo18 O57 71.4(9)
O57 Mo18 O43 50.6(5)
O57 Mo18 O44 71.7(5)
O39 V13 O40 112.3(7)
O39 V13 O41 98.4(7)
O39 V13 O42 95.7(7)
O39 V13 O43 114.2(7)
O39 V13 O44 166.6(7)
O40 V13 O41 80.2(7)
O40 V13 O42 147.5(7)
O40 V13 O43 122.8(7)
O40 V13 O44 78.2(6)
O41 V13 O43 122.7(6)
O41 V13 O44 74.7(6)
O42 V13 O41 79.6(6)
O42 V13 O43 52.5(6)
O42 V13 O44 72.0(6)
O43 V13 O44 62.8(6)
O42 V14 O43 46.0(5)
O44 V14 O42 71.2(6)
O44 V14 O43 58.7(5)
O45 V14 O42 94.3(11)
O45 V14 O43 116.4(11)
O45 V14 O44 163.7(12)
O45 V14 O46 96.7(12)
O45 V14 O56 116.5(13)
O45 V14 O57 108.9(11)
O46 V14 O42 73.2(8)
O46 V14 O43 109.5(7)
O46 V14 O44 72.5(8)
O56 V14 O42 148.4(9)
O56 V14 O43 108.7(9)
O56 V14 O44 79.0(9)
O56 V14 O46 107.9(11)
O56 V14 O57 74.2(9)
O57 V14 O42 89.8(6)
O57 V14 O43 45.7(5)
O57 V14 O44 79.2(6)
O57 V14 O46 150.4(8)
O41 V15 O44 75.5(6)
O46 V15 O41 80.4(8)
O46 V15 O44 75.6(8)
O46 V15 O48 155.1(10)
O47 V15 O41 94.5(8)
O47 V15 O44 169.3(8)
O47 V15 O46 99.1(9)
O47 V15 O48 101.6(10)
O48 V15 O41 84.3(8)
O48 V15 O44 81.7(8)
O49 V15 O41 141.4(8)
O49 V15 O44 68.8(7)
O49 V15 O46 104.0(10)
O49 V15 O47 121.8(9)
O49 V15 O48 76.5(9)
O49 V16 O44 63.2(7)
O49 V16 O51 71.5(8)
O49 V16 O54 137.1(10)
O49 V16 O55 120.6(9)
O49 V16 O56 106.3(9)
O51 V16 O44 82.0(6)
O51 V16 O54 99.3(9)
O51 V16 O56 147.4(9)
O54 V16 O44 74.1(9)
O55 V16 O44 175.3(9)
O55 V16 O51 101.8(8)
O55 V16 O54 102.2(10)
O55 V16 O56 106.5(10)
O56 V16 O44 69.1(8)
O56 V16 O54 59.3(11)
O40 V17 O51 148.2(7)
O40 V17 O52 88.9(6)
O48 V17 O40 81.7(9)
O48 V17 O51 85.0(9)
O48 V17 O52 152.7(9)
O50 V17 O40 99.9(7)
O50 V17 O48 102.7(9)
O50 V17 O51 111.1(7)
O50 V17 O52 104.1(6)
O51 V17 O52 90.0(6)
O43 V18 O44 63.2(6)
O52 V18 O43 123.1(6)
O52 V18 O44 87.2(6)
O52 V18 O57 158.6(6)
O53 V18 O43 112.0(6)
O53 V18 O44 171.6(6)
O53 V18 O52 101.2(6)
O53 V18 O54 94.0(10)
O53 V18 O57 99.9(6)
O54 V18 O43 118.7(10)
O54 V18 O44 83.1(10)
O54 V18 O52 103.0(10)
O54 V18 O57 71.4(9)
O57 V18 O43 50.6(5)
O57 V18 O44 71.7(5)
C15 O41 Mo13 117.3(14)
C15 O41 Mo15 122.0(14)
C15 O41 V13 117.3(14)
C15 O41 V15 122.0(14)
O43 O42 Mo13 65.0(6)
O43 O42 Mo14 74.3(7)
O43 O42 V13 65.0(6)
O43 O42 V14 74.3(7)
C16 O42 Mo13 122.2(13)
C16 O42 Mo14 117.6(14)
C16 O42 V13 122.2(13)
C16 O42 V14 117.6(14)
C16 O42 O43 155.6(15)
O42 O43 Mo13 62.5(6)
O42 O43 Mo14 59.7(7)
O42 O43 Mo18 138.8(9)
O42 O43 V13 62.5(6)
O42 O43 V14 59.7(7)
O42 O43 V18 138.8(9)
O57 O43 Mo13 139.3(9)
O57 O43 Mo14 46.4(5)
O57 O43 Mo18 64.3(5)
O57 O43 V13 139.3(9)
O57 O43 V14 46.4(5)
O57 O43 V18 64.3(5)
O57 O43 O42 103.8(10)
C17 O46 Mo14 122.8(16)
C17 O46 Mo15 121.6(17)
C17 O46 V14 122.8(16)
C17 O46 V15 121.6(17)
O43 O57 Mo14 87.9(7)
O43 O57 Mo18 65.1(6)
O43 O57 V14 87.9(7)
O43 O57 V18 65.1(6)
C20 O81 C19 110.6(19)
O41 C15 H15A 110.0
O41 C15 H15B 110.0
O41 C15 C18 108.5(16)
H15A C15 H15B 108.4
C18 C15 H15A 110.0
C18 C15 H15B 110.0
O42 C16 H16A 108.3
O42 C16 H16B 108.3
O42 C16 C18 116.0(19)
H16A C16 H16B 107.4
C18 C16 H16A 108.3
C18 C16 H16B 108.3
O46 C17 H17A 108.0
O46 C17 H17B 108.0
H17A C17 H17B 107.3
C18 C17 O46 117(2)
C18 C17 H17A 108.0
C18 C17 H17B 108.0
C16 C18 C15 97.5(16)
C16 C18 C19 113.1(18)
C17 C18 C15 102.6(18)
C17 C18 C16 112(2)
C17 C18 C19 121(2)
C19 C18 C15 106.8(15)
O81 C19 C18 102.2(17)
O81 C19 H19A 111.3
O81 C19 H19B 111.3
C18 C19 H19A 111.3
C18 C19 H19B 111.3
H19A C19 H19B 109.2
O81 C20 O82 126(2)
O81 C20 C21 120(2)
O82 C20 C21 114(2)
C20 C21 H21A 109.5
C20 C21 H21B 109.5
C20 C21 H21C 109.5
H21A C21 H21B 109.5
H21A C21 H21C 109.5
H21B C21 H21C 109.5
O58 Mo19 O59 106.9(11)
O58 Mo19 O60 101.6(11)
O58 Mo19 O61 105.0(12)
O58 Mo19 O62 115.2(11)
O58 Mo19 O63 170.3(11)
O59 Mo19 O60 78.5(8)
O59 Mo19 O61 146.3(9)
O59 Mo19 O62 97.6(8)
O59 Mo19 O63 78.2(7)
O60 Mo19 O63 71.0(7)
O61 Mo19 O60 84.9(9)
O61 Mo19 O62 78.0(9)
O61 Mo19 O63 68.7(8)
O62 Mo19 O60 142.2(8)
O62 Mo19 O63 71.5(8)
O60 Mo20 O63 74.4(8)
O60 Mo20 O65 85.0(8)
O60 Mo20 O66 154.3(9)
O60 Mo20 O67 91.1(9)
O64 Mo20 O60 98.0(11)
O64 Mo20 O63 172.1(10)
O64 Mo20 O65 102.3(10)
O64 Mo20 O66 107.4(10)
O64 Mo20 O67 103.7(10)
O65 Mo20 O63 75.6(7)
O65 Mo20 O67 154.0(8)
O66 Mo20 O63 80.2(8)
O66 Mo20 O65 85.5(8)
O66 Mo20 O67 87.0(9)
O67 Mo20 O63 78.5(8)
O61 Mo21 O63 69.3(9)
O61 Mo21 O65 85.2(9)
O65 Mo21 O63 75.3(7)
O68 Mo21 O61 104.9(11)
O68 Mo21 O63 168.7(10)
O68 Mo21 O65 94.8(10)
O68 Mo21 O69 99.8(11)
O68 Mo21 O70 108.8(11)
O69 Mo21 O61 153.2(11)
O69 Mo21 O63 84.5(9)
O69 Mo21 O65 82.6(9)
O69 Mo21 O70 104.2(11)
O70 Mo21 O61 77.6(10)
O70 Mo21 O63 79.9(9)
O70 Mo21 O65 153.6(9)
O66 Mo22 O63 76.4(7)
O66 Mo22 O69 81.2(9)
O66 Mo22 O72 152.0(10)
O69 Mo22 O63 75.3(8)
O71 Mo22 O63 171.2(12)
O71 Mo22 O66 95.4(12)
O71 Mo22 O69 100.5(13)
O71 Mo22 O72 112.6(14)
O71 Mo22 O73 105.9(14)
O72 Mo22 O63 75.7(9)
O72 Mo22 O69 92.8(10)
O73 Mo22 O63 76.6(9)
O73 Mo22 O66 83.3(10)
O73 Mo22 O69 150.4(11)
O73 Mo22 O72 89.2(11)
O62 Mo23 O63 74.6(9)
O62 Mo23 O70 79.0(10)
O62 Mo23 O72 153.3(11)
O62 Mo23 O74 101.4(12)
O62 Mo23 O75 89.1(9)
O70 Mo23 O63 74.9(8)
O72 Mo23 O63 78.8(9)
O72 Mo23 O70 92.3(11)
O74 Mo23 O63 174.3(11)
O74 Mo23 O70 100.5(12)
O74 Mo23 O72 105.0(13)
O74 Mo23 O75 109.4(11)
O75 Mo23 O63 74.9(6)
O75 Mo23 O70 149.5(9)
O75 Mo23 O72 85.8(9)
O59 Mo24 O63 74.6(7)
O59 Mo24 O73 148.5(10)
O59 Mo24 O75 90.8(7)
O67 Mo24 O59 85.8(9)
O67 Mo24 O63 82.3(9)
O67 Mo24 O73 78.6(10)
O67 Mo24 O75 153.6(9)
O73 Mo24 O63 76.3(9)
O75 Mo24 O63 71.6(6)
O75 Mo24 O73 91.3(9)
O76 Mo24 O59 105.0(10)
O76 Mo24 O63 178.7(10)
O76 Mo24 O67 98.9(11)
O76 Mo24 O73 104.4(11)
O76 Mo24 O75 107.2(9)
O58 V19 O59 106.9(11)
O58 V19 O60 101.6(11)
O58 V19 O61 105.0(12)
O58 V19 O62 115.2(11)
O58 V19 O63 170.3(11)
O59 V19 O60 78.5(8)
O59 V19 O61 146.3(9)
O59 V19 O62 97.6(8)
O59 V19 O63 78.2(7)
O60 V19 O63 71.0(7)
O61 V19 O60 84.9(9)
O61 V19 O62 78.0(9)
O61 V19 O63 68.7(8)
O62 V19 O60 142.2(8)
O62 V19 O63 71.5(8)
O60 V20 O63 74.4(8)
O60 V20 O65 85.0(8)
O60 V20 O66 154.3(9)
O60 V20 O67 91.1(9)
O64 V20 O60 98.0(11)
O64 V20 O63 172.1(10)
O64 V20 O65 102.3(10)
O64 V20 O66 107.4(10)
O64 V20 O67 103.7(10)
O65 V20 O63 75.6(7)
O65 V20 O67 154.0(8)
O66 V20 O63 80.2(8)
O66 V20 O65 85.5(8)
O66 V20 O67 87.0(9)
O67 V20 O63 78.5(8)
O61 V21 O63 69.3(9)
O61 V21 O65 85.2(9)
O65 V21 O63 75.3(7)
O68 V21 O61 104.9(11)
O68 V21 O63 168.7(10)
O68 V21 O65 94.8(10)
O68 V21 O69 99.8(11)
O68 V21 O70 108.8(11)
O69 V21 O61 153.2(11)
O69 V21 O63 84.5(9)
O69 V21 O65 82.6(9)
O69 V21 O70 104.2(11)
O70 V21 O61 77.6(10)
O70 V21 O63 79.9(9)
O70 V21 O65 153.6(9)
O66 V22 O63 76.4(7)
O66 V22 O69 81.2(9)
O66 V22 O72 152.0(10)
O69 V22 O63 75.3(8)
O71 V22 O63 171.2(12)
O71 V22 O66 95.4(12)
O71 V22 O69 100.5(13)
O71 V22 O72 112.6(14)
O71 V22 O73 105.9(14)
O72 V22 O63 75.7(9)
O72 V22 O69 92.8(10)
O73 V22 O63 76.6(9)
O73 V22 O66 83.3(10)
O73 V22 O69 150.4(11)
O73 V22 O72 89.2(11)
O62 V23 O63 74.6(9)
O62 V23 O70 79.0(10)
O62 V23 O72 153.3(11)
O62 V23 O74 101.4(12)
O62 V23 O75 89.1(9)
O70 V23 O63 74.9(8)
O72 V23 O63 78.8(9)
O72 V23 O70 92.3(11)
O74 V23 O63 174.3(11)
O74 V23 O70 100.5(12)
O74 V23 O72 105.0(13)
O74 V23 O75 109.4(11)
O75 V23 O63 74.9(6)
O75 V23 O70 149.5(9)
O75 V23 O72 85.8(9)
O59 V24 O63 74.6(7)
O59 V24 O73 148.5(10)
O59 V24 O75 90.8(7)
O67 V24 O59 85.8(9)
O67 V24 O63 82.3(9)
O67 V24 O73 78.6(10)
O67 V24 O75 153.6(9)
O73 V24 O63 76.3(9)
O75 V24 O63 71.6(6)
O75 V24 O73 91.3(9)
O76 V24 O59 105.0(10)
O76 V24 O63 178.7(10)
O76 V24 O67 98.9(11)
O76 V24 O73 104.4(11)
O76 V24 O75 107.2(9)
C23 O60 Mo19 113.7(15)
C23 O60 Mo20 121.0(17)
C23 O60 V19 113.7(15)
C23 O60 V20 121.0(17)
C22 O61 Mo19 101.9(16)
C22 O61 Mo21 118.2(18)
C22 O61 V19 101.9(16)
C22 O61 V21 118.2(18)
C24 O65 Mo20 117.7(14)
C24 O65 Mo21 121.2(14)
C24 O65 V20 117.7(14)
C24 O65 V21 121.2(14)
C27 O83 C26 110.9(13)
O61 C22 H22A 107.3
O61 C22 H22B 107.3
H22A C22 H22B 106.9
C25 C22 O61 119.9(19)
C25 C22 H22A 107.3
C25 C22 H22B 107.3
O60 C23 H23A 110.6
O60 C23 H23B 110.6
O60 C23 C25 105.5(18)
H23A C23 H23B 108.8
C25 C23 H23A 110.6
C25 C23 H23B 110.6
O65 C24 H24A 111.5
O65 C24 H24B 111.5
O65 C24 C25 101.6(17)
H24A C24 H24B 109.3
C25 C24 H24A 111.5
C25 C24 H24B 111.5
C22 C25 C23 108.2(18)
C22 C25 C24 114.4(19)
C22 C25 C26 114.6(18)
C23 C25 C26 108.4(17)
C24 C25 C23 105.2(17)
C24 C25 C26 105.5(17)
O83 C26 C25 99.9(15)
O83 C26 H26A 111.8
O83 C26 H26B 111.8
C25 C26 H26A 111.8
C25 C26 H26B 111.8
H26A C26 H26B 109.5
O84 C27 O83 120.5(15)
O84 C27 C28 139(2)
C28 C27 O83 99.0(14)
C27 C28 H28A 109.5
C27 C28 H28B 109.5
C27 C28 H28C 109.5
H28A C28 H28B 109.5
H28A C28 H28C 109.5
H28B C28 H28C 109.5

loop_
_geom_bond_atom_site_label_1
_geom_bond_atom_site_label_2
_geom_bond_distance
Mo1 O1 1.535(15)
Mo1 O2 2.023(11)
Mo1 O3 2.004(12)
Mo1 O4 1.734(14)
Mo1 O5 1.786(12)
Mo1 O6 2.271(13)
Mo2 O3 2.098(13)
Mo2 O6 2.219(13)
Mo2 O7 1.630(13)
Mo2 O8 2.058(12)
Mo2 O9 1.846(12)
Mo2 O10 1.837(13)
Mo3 O2 2.087(12)
Mo3 O6 2.185(12)
Mo3 O8 2.087(13)
Mo3 O11 1.663(12)
Mo3 O12 1.749(14)
Mo3 O13 1.850(11)
Mo4 O5 1.976(13)
Mo4 O6 2.346(12)
Mo4 O9 1.926(13)
Mo4 O14 1.703(12)
Mo4 O15 1.835(13)
Mo4 O16 1.831(18)
Mo5 O4 1.926(13)
Mo5 O6 2.331(13)
Mo5 O12 1.938(13)
Mo5 O16 1.937(14)
Mo5 O18 1.890(15)
Mo5 O19 1.38(3)
Mo6 O6 2.314(13)
Mo6 O10 1.939(12)
Mo6 O13 1.901(12)
Mo6 O15 1.953(13)
Mo6 O17 1.646(14)
Mo6 O18 1.92(2)
V1 O1 1.535(15)
V1 O2 2.023(11)
V1 O3 2.004(12)
V1 O4 1.734(14)
V1 O5 1.786(12)
V1 O6 2.271(13)
V2 O3 2.098(13)
V2 O6 2.219(13)
V2 O7 1.630(13)
V2 O8 2.058(12)
V2 O9 1.846(12)
V2 O10 1.837(13)
V3 O2 2.087(12)
V3 O6 2.185(12)
V3 O8 2.087(13)
V3 O11 1.663(12)
V3 O12 1.749(14)
V3 O13 1.850(11)
V4 O5 1.976(13)
V4 O6 2.346(12)
V4 O9 1.926(13)
V4 O14 1.703(12)
V4 O15 1.835(13)
V4 O16 1.831(18)
V5 O4 1.926(13)
V5 O6 2.331(13)
V5 O12 1.938(13)
V5 O16 1.937(14)
V5 O18 1.890(15)
V5 O19 1.38(3)
V6 O6 2.314(13)
V6 O10 1.939(12)
V6 O13 1.901(12)
V6 O15 1.953(13)
V6 O17 1.646(14)
V6 O18 1.92(2)
O2 C2 1.47(2)
O3 C1 1.55(2)
O8 C3 1.45(2)
O77 C5 1.43(2)
O77 C6 1.41(3)
O78 C6 1.17(3)
C1 H1A 0.9700
C1 H1B 0.9700
C1 C4 1.38(3)
C2 H2A 0.9700
C2 H2B 0.9700
C2 C4 1.51(3)
C3 H3A 0.9700
C3 H3B 0.9700
C3 C4 1.48(3)
C4 C5 1.48(3)
C5 H5A 0.9700
C5 H5B 0.9700
C6 C7 1.34(3)
C7 H7A 0.9600
C7 H7B 0.9600
C7 H7C 0.9600
Mo7 O20 1.635(13)
Mo7 O21 2.035(11)
Mo7 O22 1.856(12)
Mo7 O23 1.762(12)
Mo7 O24 2.034(12)
Mo7 O25 2.236(13)
Mo8 O21 2.035(12)
Mo8 O25 2.265(12)
Mo8 O26 1.592(13)
Mo8 O27 2.080(10)
Mo8 O28 1.846(13)
Mo8 O29 1.822(13)
Mo9 O24 2.066(11)
Mo9 O25 2.171(12)
Mo9 O27 2.019(10)
Mo9 O30 1.599(13)
Mo9 O31 1.815(11)
Mo9 O32 1.821(13)
Mo10 O25 2.370(13)
Mo10 O29 1.936(11)
Mo10 O32 1.965(12)
Mo10 O33 1.639(17)
Mo10 O34 1.922(12)
Mo10 O35 1.905(12)
Mo11 O23 1.997(14)
Mo11 O25 2.298(12)
Mo11 O31 1.885(11)
Mo11 O34 1.891(13)
Mo11 O36 1.950(12)
Mo11 O37 1.703(12)
Mo12 O22 1.909(13)
Mo12 O25 2.383(12)
Mo12 O28 1.966(12)
Mo12 O35 1.969(13)
Mo12 O36 1.904(13)
Mo12 O38 1.714(12)
V7 O20 1.635(13)
V7 O21 2.035(11)
V7 O22 1.856(12)
V7 O23 1.762(12)
V7 O24 2.034(12)
V7 O25 2.236(13)
V8 O21 2.035(12)
V8 O25 2.265(12)
V8 O26 1.592(13)
V8 O27 2.080(10)
V8 O28 1.846(13)
V8 O29 1.822(13)
V9 O24 2.066(11)
V9 O25 2.171(12)
V9 O27 2.019(10)
V9 O30 1.599(13)
V9 O31 1.815(11)
V9 O32 1.821(13)
V10 O25 2.370(13)
V10 O29 1.936(11)
V10 O32 1.965(12)
V10 O33 1.639(17)
V10 O34 1.922(12)
V10 O35 1.905(12)
V11 O23 1.997(14)
V11 O25 2.298(12)
V11 O31 1.885(11)
V11 O34 1.891(13)
V11 O36 1.950(12)
V11 O37 1.703(12)
V12 O22 1.909(13)
V12 O25 2.383(12)
V12 O28 1.966(12)
V12 O35 1.969(13)
V12 O36 1.904(13)
V12 O38 1.714(12)
O21 C9 1.474(19)
O24 C8 1.35(2)
O27 C10 1.38(2)
O79 C12 1.38(2)
O79 C13 1.29(4)
O80 C13 1.13(4)
C8 H8A 0.9700
C8 H8B 0.9700
C8 C11 1.53(2)
C9 H9A 0.9700
C9 H9B 0.9700
C9 C11 1.51(2)
C10 H10A 0.9700
C10 H10B 0.9700
C10 C11 1.50(3)
C11 C12 1.57(3)
C12 H12A 0.9700
C12 H12B 0.9700
C13 C14 1.17(5)
C14 H14A 0.9600
C14 H14B 0.9600
C14 H14C 0.9600
Mo13 O39 1.696(15)
Mo13 O40 1.794(15)
Mo13 O41 2.007(15)
Mo13 O42 1.991(15)
Mo13 O43 2.034(12)
Mo13 O44 2.224(16)
Mo14 O42 2.140(16)
Mo14 O43 2.385(16)
Mo14 O44 2.127(16)
Mo14 O45 1.60(3)
Mo14 O46 2.05(2)
Mo14 O56 1.70(2)
Mo14 O57 1.728(12)
Mo15 O41 2.030(16)
Mo15 O44 2.167(17)
Mo15 O46 1.85(2)
Mo15 O47 1.726(15)
Mo15 O48 1.90(2)
Mo15 O49 1.625(15)
Mo16 O44 2.376(17)
Mo16 O49 1.609(16)
Mo16 O51 1.899(16)
Mo16 O54 2.10(3)
Mo16 O55 1.691(15)
Mo16 O56 1.90(2)
Mo17 O40 1.848(15)
Mo17 O44 2.499(16)
Mo17 O48 1.78(2)
Mo17 O50 1.716(15)
Mo17 O51 1.909(15)
Mo17 O52 1.981(12)
Mo18 O43 2.004(12)
Mo18 O44 2.226(16)
Mo18 O52 1.866(12)
Mo18 O53 1.663(12)
Mo18 O54 1.82(3)
Mo18 O57 1.990(12)
V13 O39 1.696(15)
V13 O40 1.794(15)
V13 O41 2.007(15)
V13 O42 1.991(15)
V13 O43 2.034(12)
V13 O44 2.224(16)
V14 O42 2.140(16)
V14 O43 2.385(16)
V14 O44 2.127(16)
V14 O45 1.60(3)
V14 O46 2.05(2)
V14 O56 1.70(2)
V14 O57 1.728(12)
V15 O41 2.030(16)
V15 O44 2.167(17)
V15 O46 1.85(2)
V15 O47 1.726(15)
V15 O48 1.90(2)
V15 O49 1.625(15)
V16 O44 2.376(17)
V16 O49 1.609(16)
V16 O51 1.899(16)
V16 O54 2.10(3)
V16 O55 1.691(15)
V16 O56 1.90(2)
V17 O40 1.848(15)
V17 O48 1.78(2)
V17 O50 1.716(15)
V17 O51 1.909(15)
V17 O52 1.981(12)
V18 O43 2.004(12)
V18 O44 2.226(16)
V18 O52 1.866(12)
V18 O53 1.663(12)
V18 O54 1.82(3)
V18 O57 1.990(12)
O41 C15 1.381(15)
O42 O43 1.782(19)
O42 C16 1.40(2)
O43 O57 1.707(16)
O46 C17 1.43(3)
O81 C19 1.33(2)
O81 C20 1.20(2)
O82 C20 1.26(2)
C15 H15A 0.9700
C15 H15B 0.9700
C15 C18 1.89(3)
C16 H16A 0.9700
C16 H16B 0.9700
C16 C18 1.57(3)
C17 H17A 0.9700
C17 H17B 0.9700
C17 C18 1.38(3)
C18 C19 1.69(3)
C19 H19A 0.9700
C19 H19B 0.9700
C20 C21 1.40(3)
C21 H21A 0.9600
C21 H21B 0.9600
C21 H21C 0.9600
Mo19 O58 1.58(3)
Mo19 O59 1.948(18)
Mo19 O60 2.13(2)
Mo19 O61 1.96(2)
Mo19 O62 2.01(2)
Mo19 O63 2.149(18)
Mo20 O60 1.771(19)
Mo20 O63 2.282(18)
Mo20 O64 1.50(2)
Mo20 O65 1.944(17)
Mo20 O66 1.844(19)
Mo20 O67 2.09(2)
Mo21 O61 1.84(2)
Mo21 O63 2.212(17)
Mo21 O65 2.048(17)
Mo21 O68 1.75(3)
Mo21 O69 1.76(2)
Mo21 O70 1.82(2)
Mo22 O63 2.400(18)
Mo22 O66 1.882(19)
Mo22 O69 1.97(2)
Mo22 O71 1.69(3)
Mo22 O72 1.91(3)
Mo22 O73 1.82(3)
Mo23 O62 1.57(2)
Mo23 O63 2.318(18)
Mo23 O70 1.94(2)
Mo23 O72 1.86(3)
Mo23 O74 1.66(3)
Mo23 O75 1.759(13)
Mo24 O59 1.847(17)
Mo24 O63 2.370(18)
Mo24 O67 1.79(2)
Mo24 O73 1.89(3)
Mo24 O75 1.876(13)
Mo24 O76 1.72(2)
V19 O58 1.58(3)
V19 O59 1.948(18)
V19 O60 2.13(2)
V19 O61 1.96(2)
V19 O62 2.01(2)
V19 O63 2.149(18)
V20 O60 1.771(19)
V20 O63 2.282(18)
V20 O64 1.50(2)
V20 O65 1.944(17)
V20 O66 1.844(19)
V20 O67 2.09(2)
V21 O61 1.84(2)
V21 O63 2.212(17)
V21 O65 2.048(17)
V21 O68 1.75(3)
V21 O69 1.76(2)
V21 O70 1.82(2)
V22 O63 2.400(18)
V22 O66 1.882(19)
V22 O69 1.97(2)
V22 O71 1.69(3)
V22 O72 1.91(3)
V22 O73 1.82(3)
V23 O62 1.57(2)
V23 O63 2.318(18)
V23 O70 1.94(2)
V23 O72 1.86(3)
V23 O74 1.66(3)
V23 O75 1.759(13)
V24 O59 1.847(17)
V24 O63 2.370(18)
V24 O67 1.79(2)
V24 O73 1.89(3)
V24 O75 1.876(13)
V24 O76 1.72(2)
O60 C23 1.40(3)
O61 C22 1.54(3)
O65 C24 1.44(3)
O83 C26 1.61(2)
O83 C27 1.53(2)
O84 C27 1.189(15)
C22 H22A 0.9700
C22 H22B 0.9700
C22 C25 1.48(3)
C23 H23A 0.9700
C23 H23B 0.9700
C23 C25 1.69(3)
C24 H24A 0.9700
C24 H24B 0.9700
C24 C25 1.69(3)
C25 C26 1.69(3)
C26 H26A 0.9700
C26 H26B 0.9700
C27 C28 1.434(9)
C28 H28A 0.9600
C28 H28B 0.9600
C28 H28C 0.9600

loop_
_exptl_oxdiff_crystal_face_indexfrac_h
_exptl_oxdiff_crystal_face_indexfrac_k
_exptl_oxdiff_crystal_face_indexfrac_l
_exptl_oxdiff_crystal_face_x
_exptl_oxdiff_crystal_face_y
_exptl_oxdiff_crystal_face_z
-11.7793 -6.8221 -2.3490 0.1157 0.4863 0.8661
8.0114 -12.2154 -2.2057 0.9006 0.2675 -0.3426
11.5968 1.0490 7.6610 -0.0096 -0.0020 -1.0000
-7.2245 12.6125 2.9144 -0.9241 -0.2744 0.2660
9.5976 -2.5996 -11.7633 0.7814 -0.5988 -0.1753
-3.9737 2.9467 14.9350 -0.7595 0.5825 -0.2896
-0.1388 -12.7912 -7.4963 0.8960 0.2656 0.3558
-12.4880 1.9648 7.6770 -0.6863 0.5256 0.5027
3.2159 -2.9454 -15.1040 0.7453 -0.5717 0.3430
1.9642 11.8645 -9.3009 -0.2314 -0.9655 0.1194
-1.0307 -11.6468 9.7787 0.2286 0.9536 -0.1959
12.1296 0.7225 6.7006 0.0534 -0.0399 -0.9978
-12.1511 1.0979 -6.7541 -0.1440 -0.0435 0.9886

loop_
_smtbx_masks_void_nr
_smtbx_masks_void_average_x
_smtbx_masks_void_average_y
_smtbx_masks_void_average_z
_smtbx_masks_void_volume
_smtbx_masks_void_count_electrons
_smtbx_masks_void_content
1 -0.864 -0.956 -0.691 8277.0 912.8 'N2 C32 H72'
